data_7000493
loop_
_publ_author_name
'Redshaw, Carl'
'Homden, Damien'
'Hughes, David L.'
'Wright, Joseph A.'
'Elsegood, Mark R. J.'

_publ_section_title
;
 New structural motifs in chromium(iii) calix[4 and 6]arene chemistry
;
_journal_issue 7
_journal_name_full 'Dalton Transactions'
_journal_page_first 1231
_journal_page_last 1242
_journal_paper_doi 10.1039/b813313a
_journal_year 2009
_chemical_formula_moiety 'C98 H120 Cr2 K N5 O16, C100 H123 Cr2 K N6, C2 H3 N'
_chemical_formula_sum 'C200 H246 Cr4 K2 N12 O16'
_chemical_formula_weight 3360.29
_chemical_name_common 'Compound 2'
_space_group_IT_number 2
_symmetry_cell_setting triclinic
_symmetry_Int_Tables_number 2
_symmetry_space_group_name_Hall '-P 1'
_symmetry_space_group_name_H-M 'P -1'
_atom_sites_solution_hydrogens geom
_atom_sites_solution_primary direct
_atom_sites_solution_secondary difmap
_cell_angle_alpha 102.3503(16)
_cell_angle_beta 98.4355(17)
_cell_angle_gamma 94.8829(17)
_cell_formula_units_Z 2
_cell_length_a 17.1144(15)
_cell_length_b 23.373(2)
_cell_length_c 24.339(2)
_cell_measurement_reflns_used 13091
_cell_measurement_temperature 160(2)
_cell_measurement_theta_max 27.62
_cell_measurement_theta_min 2.14
_cell_volume 9339.1(14)
_computing_cell_refinement 'Bruker SAINT'
_computing_data_collection 'Bruker SMART'
_computing_data_reduction 'Bruker SAINT'
_computing_molecular_graphics 'Bruker SHELXTL'
_computing_publication_material 'Bruker SHELXTL and local programs'
_computing_structure_refinement 'SHELXL-97 (Sheldrick, 2008)'
_computing_structure_solution 'SHELXS-97 (Sheldrick, 2008)'
_diffrn_ambient_temperature 160(2)
_diffrn_measured_fraction_theta_full 0.999
_diffrn_measured_fraction_theta_max 0.999
_diffrn_measurement_device_type 'Bruker SMART 1K CCD diffractometer'
_diffrn_measurement_method '\w rotation with narrow frames'
_diffrn_radiation_monochromator graphite
_diffrn_radiation_source 'sealed tube'
_diffrn_radiation_type MoK\a
_diffrn_radiation_wavelength 0.71073
_diffrn_reflns_av_R_equivalents 0.1441
_diffrn_reflns_av_sigmaI/netI 0.2194
_diffrn_reflns_limit_h_max 18
_diffrn_reflns_limit_h_min -18
_diffrn_reflns_limit_k_max 25
_diffrn_reflns_limit_k_min -25
_diffrn_reflns_limit_l_max 26
_diffrn_reflns_limit_l_min -26
_diffrn_reflns_number 54754
_diffrn_reflns_theta_full 22.50
_diffrn_reflns_theta_max 22.50
_diffrn_reflns_theta_min 1.61
_diffrn_standards_decay_% 0
_diffrn_standards_number 0
_exptl_absorpt_coefficient_mu 0.335
_exptl_absorpt_correction_T_max 0.974
_exptl_absorpt_correction_T_min 0.845
_exptl_absorpt_correction_type multi-scan
_exptl_absorpt_process_details '(SADABS v2.01; Sheldrick, 2000)'
_exptl_crystal_colour green
_exptl_crystal_density_diffrn 1.195
_exptl_crystal_density_method 'not measured'
_exptl_crystal_description plate
_exptl_crystal_F_000 3584
_exptl_crystal_size_max 0.52
_exptl_crystal_size_mid 0.20
_exptl_crystal_size_min 0.08
_refine_diff_density_max 1.164
_refine_diff_density_min -0.759
_refine_diff_density_rms 0.104
_refine_ls_extinction_method none
_refine_ls_goodness_of_fit_ref 0.949
_refine_ls_hydrogen_treatment constr
_refine_ls_matrix_type full
_refine_ls_number_parameters 2277
_refine_ls_number_reflns 24403
_refine_ls_number_restraints 912
_refine_ls_restrained_S_all 0.949
_refine_ls_R_factor_all 0.2020
_refine_ls_R_factor_gt 0.0879
_refine_ls_shift/su_max 0.006
_refine_ls_shift/su_mean 0.000
_refine_ls_structure_factor_coef Fsqd
_refine_ls_weighting_details 'calc w=1/[\s^2^(Fo^2^)+(0.1268P)^2^] where P=(Fo^2^+2Fc^2^)/3'
_refine_ls_weighting_scheme calc
_refine_ls_wR_factor_gt 0.2035
_refine_ls_wR_factor_ref 0.2665
_reflns_number_gt 10448
_reflns_number_total 24403
_reflns_threshold_expression I>2\s(I)
_cod_data_source_file b813313a.txt
_cod_data_source_block 2
_cod_original_cell_volume 9339.2(14)
_cod_original_sg_symbol_H-M P-1
_cod_database_code 7000493

loop_
_symmetry_equiv_pos_as_xyz
'x, y, z'
'-x, -y, -z'

loop_
_atom_site_label
_atom_site_type_symbol
_atom_site_fract_x
_atom_site_fract_y
_atom_site_fract_z
_atom_site_U_iso_or_equiv
_atom_site_adp_type
_atom_site_occupancy
_atom_site_symmetry_multiplicity
_atom_site_calc_flag
_atom_site_refinement_flags
_atom_site_disorder_assembly
_atom_site_disorder_group
Cr1 Cr 0.02248(8) 0.23805(6) 0.29127(6) 0.0276(4) Uani 1 1 d . . .
Cr2 Cr 0.16892(8) 0.27329(6) 0.38645(6) 0.0266(4) Uani 1 1 d . . .
O1 O 0.0548(3) 0.2791(2) 0.3747(2) 0.0253(14) Uani 1 1 d . . .
O2 O 0.0591(3) 0.3203(2) 0.2806(2) 0.0304(15) Uani 1 1 d . . .
O3 O -0.0015(3) 0.2061(3) 0.2094(2) 0.0313(15) Uani 1 1 d . . .
O4 O -0.0082(3) 0.1641(2) 0.3078(2) 0.0253(14) Uani 1 1 d . . .
O5 O 0.1358(3) 0.2278(2) 0.3032(2) 0.0277(15) Uani 1 1 d . . .
O6 O 0.1847(3) 0.3444(2) 0.3500(2) 0.0272(14) Uani 1 1 d U . .
O7 O 0.1965(3) 0.3224(2) 0.4623(2) 0.0271(15) Uani 1 1 d . . .
O8 O 0.1508(3) 0.2025(2) 0.4137(2) 0.0238(14) Uani 1 1 d . . .
C1 C 0.0015(5) 0.3029(4) 0.4088(3) 0.021(2) Uani 1 1 d . . .
C2 C -0.0456(5) 0.2658(4) 0.4321(3) 0.023(2) Uani 1 1 d . . .
C3 C -0.1001(5) 0.2894(4) 0.4634(3) 0.024(2) Uani 1 1 d U . .
H3 H -0.1321 0.2639 0.4790 0.029 Uiso 1 1 calc R . .
C4 C -0.1112(5) 0.3498(4) 0.4739(4) 0.031(2) Uani 1 1 d . . .
C5 C -0.0648(5) 0.3842(4) 0.4479(4) 0.032(2) Uani 1 1 d . . .
H5 H -0.0714 0.4248 0.4532 0.039 Uiso 1 1 calc R . .
C6 C -0.0094(5) 0.3629(4) 0.4147(4) 0.031(2) Uani 1 1 d . . .
C7 C -0.1718(6) 0.3758(4) 0.5096(4) 0.043(2) Uani 1 1 d DU . .
C8 C -0.2530(6) 0.3668(7) 0.4714(5) 0.123(5) Uani 1 1 d DU . .
H8A H -0.2915 0.3857 0.4932 0.185 Uiso 1 1 calc R . .
H8B H -0.2709 0.3245 0.4577 0.185 Uiso 1 1 calc R . .
H8C H -0.2489 0.3846 0.4387 0.185 Uiso 1 1 calc R . .
C9 C -0.1510(8) 0.4402(5) 0.5346(6) 0.096(4) Uani 1 1 d DU . .
H9A H -0.1000 0.4471 0.5606 0.145 Uiso 1 1 calc R . .
H9B H -0.1926 0.4550 0.5556 0.145 Uiso 1 1 calc R . .
H9C H -0.1468 0.4609 0.5039 0.145 Uiso 1 1 calc R . .
C10 C -0.1790(8) 0.3457(5) 0.5587(5) 0.087(4) Uani 1 1 d DU . .
H10A H -0.1278 0.3523 0.5844 0.131 Uiso 1 1 calc R . .
H10B H -0.1943 0.3033 0.5435 0.131 Uiso 1 1 calc R . .
H10C H -0.2197 0.3622 0.5798 0.131 Uiso 1 1 calc R . .
C11 C 0.0367(5) 0.4036(4) 0.3866(4) 0.030(2) Uani 1 1 d . . .
H11A H 0.0905 0.3914 0.3849 0.036 Uiso 1 1 calc R . .
H11B H 0.0431 0.4443 0.4103 0.036 Uiso 1 1 calc R . .
C12 C 0.0070(5) 0.3625(4) 0.2770(4) 0.032(2) Uani 1 1 d . . .
C13 C -0.0048(5) 0.4034(4) 0.3249(4) 0.029(2) Uani 1 1 d . . .
C14 C -0.0553(5) 0.4450(4) 0.3182(4) 0.037(2) Uani 1 1 d . . .
H14 H -0.0626 0.4732 0.3509 0.044 Uiso 1 1 calc R . .
C15 C -0.0969(5) 0.4470(4) 0.2639(5) 0.044(3) Uani 1 1 d . A .
C16 C -0.0867(5) 0.4033(4) 0.2181(4) 0.040(3) Uani 1 1 d . . .
H16 H -0.1163 0.4027 0.1818 0.048 Uiso 1 1 calc R . .
C17 C -0.0354(5) 0.3600(4) 0.2217(4) 0.033(2) Uani 1 1 d U . .
C18 C -0.1477(7) 0.4951(5) 0.2542(5) 0.066(3) Uani 1 1 d DU . .
C19 C -0.2351(7) 0.4717(6) 0.2396(8) 0.072(5) Uani 0.736(14) 1 d PDU A 1
H19A H -0.2663 0.5037 0.2334 0.108 Uiso 0.736(14) 1 calc PR A 1
H19B H -0.2512 0.4561 0.2711 0.108 Uiso 0.736(14) 1 calc PR A 1
H19C H -0.2445 0.4401 0.2048 0.108 Uiso 0.736(14) 1 calc PR A 1
C20 C -0.1249(12) 0.5520(6) 0.2985(7) 0.057(5) Uani 0.736(14) 1 d PDU A 1
H20A H -0.1599 0.5810 0.2895 0.085 Uiso 0.736(14) 1 calc PR A 1
H20B H -0.0696 0.5671 0.2987 0.085 Uiso 0.736(14) 1 calc PR A 1
H20C H -0.1303 0.5451 0.3362 0.085 Uiso 0.736(14) 1 calc PR A 1
C21 C -0.1332(10) 0.5116(7) 0.1949(6) 0.070(4) Uani 0.736(14) 1 d PDU A 1
H21A H -0.1657 0.5426 0.1875 0.105 Uiso 0.736(14) 1 calc PR A 1
H21B H -0.1482 0.4765 0.1635 0.105 Uiso 0.736(14) 1 calc PR A 1
H21C H -0.0768 0.5257 0.1977 0.105 Uiso 0.736(14) 1 calc PR A 1
C19X C -0.216(2) 0.4825(18) 0.2912(17) 0.071(8) Uani 0.264(14) 1 d PDU A 2
H19D H -0.2553 0.5099 0.2880 0.106 Uiso 0.264(14) 1 calc PR A 2
H19E H -0.1911 0.4881 0.3313 0.106 Uiso 0.264(14) 1 calc PR A 2
H19F H -0.2412 0.4418 0.2768 0.106 Uiso 0.264(14) 1 calc PR A 2
C20X C -0.106(4) 0.5556(16) 0.2852(17) 0.055(10) Uani 0.264(14) 1 d PDU A 2
H20D H -0.1408 0.5855 0.2778 0.083 Uiso 0.264(14) 1 calc PR A 2
H20E H -0.0563 0.5628 0.2716 0.083 Uiso 0.264(14) 1 calc PR A 2
H20F H -0.0957 0.5577 0.3263 0.083 Uiso 0.264(14) 1 calc PR A 2
C21X C -0.206(2) 0.495(2) 0.1990(12) 0.075(8) Uani 0.264(14) 1 d PDU A 2
H21D H -0.2339 0.5301 0.2051 0.112 Uiso 0.264(14) 1 calc PR A 2
H21E H -0.2452 0.4595 0.1895 0.112 Uiso 0.264(14) 1 calc PR A 2
H21F H -0.1764 0.4948 0.1675 0.112 Uiso 0.264(14) 1 calc PR A 2
C22 C -0.0337(5) 0.3103(4) 0.1712(4) 0.035(2) Uani 1 1 d U . .
H22A H -0.0407 0.3257 0.1361 0.042 Uiso 1 1 calc R . .
H22B H 0.0193 0.2961 0.1753 0.042 Uiso 1 1 calc R . .
C23 C -0.0776(5) 0.2078(4) 0.1858(3) 0.030(2) Uani 1 1 d . . .
C24 C -0.0957(5) 0.2598(4) 0.1644(3) 0.028(2) Uani 1 1 d U . .
C25 C -0.1742(5) 0.2630(4) 0.1442(4) 0.032(2) Uani 1 1 d . . .
H25 H -0.1857 0.2970 0.1305 0.038 Uiso 1 1 calc R . .
C26 C -0.2376(5) 0.2218(4) 0.1417(4) 0.031(2) Uani 1 1 d . B .
C27 C -0.2171(5) 0.1706(4) 0.1625(3) 0.029(2) Uani 1 1 d . . .
H27 H -0.2577 0.1400 0.1619 0.035 Uiso 1 1 calc R . .
C28 C -0.1384(5) 0.1657(4) 0.1835(3) 0.026(2) Uani 1 1 d . . .
C29 C -0.3248(6) 0.2274(4) 0.1246(4) 0.045(2) Uani 1 1 d DU . .
C30 C -0.3610(10) 0.2552(12) 0.1748(6) 0.103(7) Uani 0.729(15) 1 d PDU B 1
H30A H -0.4172 0.2581 0.1622 0.155 Uiso 0.729(15) 1 calc PR B 1
H30B H -0.3329 0.2947 0.1921 0.155 Uiso 0.729(15) 1 calc PR B 1
H30C H -0.3564 0.2309 0.2031 0.155 Uiso 0.729(15) 1 calc PR B 1
C31 C -0.3351(8) 0.2645(8) 0.0792(8) 0.075(5) Uani 0.729(15) 1 d PDU B 1
H31A H -0.3917 0.2680 0.0686 0.112 Uiso 0.729(15) 1 calc PR B 1
H31B H -0.3145 0.2451 0.0454 0.112 Uiso 0.729(15) 1 calc PR B 1
H31C H -0.3056 0.3038 0.0948 0.112 Uiso 0.729(15) 1 calc PR B 1
C32 C -0.3757(9) 0.1688(6) 0.0966(9) 0.081(6) Uani 0.729(15) 1 d PDU B 1
H32A H -0.4307 0.1759 0.0852 0.122 Uiso 0.729(15) 1 calc PR B 1
H32B H -0.3743 0.1433 0.1238 0.122 Uiso 0.729(15) 1 calc PR B 1
H32C H -0.3548 0.1495 0.0629 0.122 Uiso 0.729(15) 1 calc PR B 1
C30X C -0.381(2) 0.208(2) 0.1608(18) 0.083(11) Uiso 0.271(15) 1 d PDU B 2
H30D H -0.4360 0.2121 0.1449 0.124 Uiso 0.271(15) 1 calc PR B 2
H30E H -0.3676 0.2318 0.1999 0.124 Uiso 0.271(15) 1 calc PR B 2
H30F H -0.3776 0.1661 0.1612 0.124 Uiso 0.271(15) 1 calc PR B 2
C31X C -0.334(3) 0.2934(10) 0.127(2) 0.074(12) Uiso 0.271(15) 1 d PDU B 2
H31D H -0.3908 0.2976 0.1160 0.111 Uiso 0.271(15) 1 calc PR B 2
H31E H -0.3039 0.3073 0.1000 0.111 Uiso 0.271(15) 1 calc PR B 2
H31F H -0.3146 0.3170 0.1655 0.111 Uiso 0.271(15) 1 calc PR B 2
C32X C -0.351(3) 0.192(2) 0.0645(11) 0.083(11) Uiso 0.271(15) 1 d PDU B 2
H32D H -0.4071 0.1952 0.0522 0.125 Uiso 0.271(15) 1 calc PR B 2
H32E H -0.3429 0.1510 0.0625 0.125 Uiso 0.271(15) 1 calc PR B 2
H32F H -0.3191 0.2081 0.0394 0.125 Uiso 0.271(15) 1 calc PR B 2
C33 C -0.1228(5) 0.1114(4) 0.2091(4) 0.033(2) Uani 1 1 d . . .
H33A H -0.1561 0.0758 0.1845 0.039 Uiso 1 1 calc R . .
H33B H -0.0663 0.1048 0.2099 0.039 Uiso 1 1 calc R . .
C34 C -0.0829(5) 0.1501(3) 0.3160(4) 0.022(2) Uani 1 1 d U . .
C35 C -0.1422(5) 0.1209(4) 0.2700(4) 0.024(2) Uani 1 1 d U . .
C36 C -0.2183(5) 0.1054(4) 0.2792(4) 0.029(2) Uani 1 1 d . . .
H36 H -0.2576 0.0858 0.2474 0.034 Uiso 1 1 calc R . .
C37 C -0.2395(5) 0.1175(4) 0.3335(4) 0.029(2) Uani 1 1 d . . .
C38 C -0.1782(6) 0.1472(4) 0.3787(4) 0.030(2) Uani 1 1 d . . .
H38 H -0.1906 0.1564 0.4161 0.036 Uiso 1 1 calc R . .
C39 C -0.1018(5) 0.1636(4) 0.3718(4) 0.024(2) Uani 1 1 d . . .
C40 C -0.3223(6) 0.1007(4) 0.3439(4) 0.041(3) Uani 1 1 d . . .
C41 C -0.3579(6) 0.1570(5) 0.3711(5) 0.070(4) Uani 1 1 d . . .
H41A H -0.3224 0.1781 0.4062 0.104 Uiso 1 1 calc R . .
H41B H -0.4102 0.1456 0.3800 0.104 Uiso 1 1 calc R . .
H41C H -0.3635 0.1827 0.3442 0.104 Uiso 1 1 calc R . .
C42 C -0.3805(6) 0.0679(5) 0.2921(4) 0.058(3) Uani 1 1 d . . .
H42A H -0.3836 0.0912 0.2630 0.087 Uiso 1 1 calc R . .
H42B H -0.4331 0.0614 0.3027 0.087 Uiso 1 1 calc R . .
H42C H -0.3627 0.0298 0.2769 0.087 Uiso 1 1 calc R . .
C43 C -0.3187(6) 0.0606(5) 0.3887(4) 0.061(3) Uani 1 1 d . . .
H43A H -0.2983 0.0237 0.3730 0.092 Uiso 1 1 calc R . .
H43B H -0.3723 0.0517 0.3969 0.092 Uiso 1 1 calc R . .
H43C H -0.2834 0.0815 0.4240 0.092 Uiso 1 1 calc R . .
C44 C -0.0394(5) 0.1990(3) 0.4211(3) 0.023(2) Uani 1 1 d U . .
H44A H 0.0142 0.1918 0.4126 0.027 Uiso 1 1 calc R . .
H44B H -0.0458 0.1853 0.4561 0.027 Uiso 1 1 calc R . .
C45 C 0.1891(5) 0.1990(4) 0.2733(3) 0.023(2) Uani 1 1 d . . .
C46 C 0.2043(5) 0.1417(4) 0.2776(3) 0.022(2) Uani 1 1 d U . .
C47 C 0.2571(5) 0.1150(4) 0.2468(4) 0.032(2) Uani 1 1 d . . .
H47 H 0.2660 0.0760 0.2495 0.038 Uiso 1 1 calc R . .
C48 C 0.2989(5) 0.1415(4) 0.2116(4) 0.036(2) Uani 1 1 d . C .
C49 C 0.2837(5) 0.1997(4) 0.2094(4) 0.035(2) Uani 1 1 d . . .
H49 H 0.3114 0.2196 0.1865 0.042 Uiso 1 1 calc R . .
C50 C 0.2304(5) 0.2286(4) 0.2390(3) 0.025(2) Uani 1 1 d U . .
C51 C 0.3574(6) 0.1110(4) 0.1777(4) 0.053(3) Uani 1 1 d DU . .
C52 C 0.3318(12) 0.1059(10) 0.1156(6) 0.078(6) Uani 0.628(12) 1 d PDU C 1
H52A H 0.3208 0.1445 0.1090 0.117 Uiso 0.628(12) 1 calc PR C 1
H52B H 0.2835 0.0777 0.1019 0.117 Uiso 0.628(12) 1 calc PR C 1
H52C H 0.3742 0.0920 0.0950 0.117 Uiso 0.628(12) 1 calc PR C 1
C53 C 0.4387(10) 0.1523(8) 0.1951(9) 0.075(5) Uani 0.628(12) 1 d PDU C 1
H53A H 0.4586 0.1566 0.2359 0.113 Uiso 0.628(12) 1 calc PR C 1
H53B H 0.4307 0.1911 0.1877 0.113 Uiso 0.628(12) 1 calc PR C 1
H53C H 0.4775 0.1349 0.1728 0.113 Uiso 0.628(12) 1 calc PR C 1
C54 C 0.3752(12) 0.0536(7) 0.1919(9) 0.063(5) Uani 0.628(12) 1 d PDU C 1
H54A H 0.3912 0.0595 0.2332 0.094 Uiso 0.628(12) 1 calc PR C 1
H54B H 0.4186 0.0390 0.1727 0.094 Uiso 0.628(12) 1 calc PR C 1
H54C H 0.3276 0.0246 0.1789 0.094 Uiso 0.628(12) 1 calc PR C 1
C52X C 0.395(2) 0.1441(12) 0.1399(14) 0.074(8) Uani 0.372(12) 1 d PDU C 2
H52D H 0.4317 0.1200 0.1204 0.111 Uiso 0.372(12) 1 calc PR C 2
H52E H 0.4251 0.1812 0.1631 0.111 Uiso 0.372(12) 1 calc PR C 2
H52F H 0.3539 0.1527 0.1115 0.111 Uiso 0.372(12) 1 calc PR C 2
C53X C 0.4217(16) 0.0868(14) 0.2142(12) 0.065(8) Uani 0.372(12) 1 d PDU C 2
H53D H 0.3967 0.0643 0.2380 0.098 Uiso 0.372(12) 1 calc PR C 2
H53E H 0.4589 0.1196 0.2387 0.098 Uiso 0.372(12) 1 calc PR C 2
H53F H 0.4506 0.0609 0.1892 0.098 Uiso 0.372(12) 1 calc PR C 2
C54X C 0.3083(14) 0.0555(10) 0.1353(11) 0.065(7) Uani 0.372(12) 1 d PDU C 2
H54D H 0.2810 0.0313 0.1567 0.097 Uiso 0.372(12) 1 calc PR C 2
H54E H 0.3443 0.0322 0.1145 0.097 Uiso 0.372(12) 1 calc PR C 2
H54F H 0.2690 0.0680 0.1082 0.097 Uiso 0.372(12) 1 calc PR C 2
C55 C 0.2240(5) 0.2933(4) 0.2388(4) 0.0274(19) Uani 1 1 d U . .
H55A H 0.2341 0.3003 0.2016 0.033 Uiso 1 1 calc R . .
H55B H 0.1691 0.3017 0.2427 0.033 Uiso 1 1 calc R . .
C56 C 0.2596(5) 0.3596(4) 0.3399(4) 0.0255(18) Uani 1 1 d U . .
C57 C 0.2824(5) 0.3355(4) 0.2866(4) 0.0252(17) Uani 1 1 d U . .
C58 C 0.3610(5) 0.3467(4) 0.2805(4) 0.0267(18) Uani 1 1 d U . .
H58 H 0.3760 0.3298 0.2451 0.032 Uiso 1 1 calc R . .
C59 C 0.4196(5) 0.3814(4) 0.3236(4) 0.030(2) Uani 1 1 d U D .
C60 C 0.3935(5) 0.4059(4) 0.3751(4) 0.029(2) Uani 1 1 d . . .
H60 H 0.4310 0.4305 0.4053 0.034 Uiso 1 1 calc R . .
C61 C 0.3162(5) 0.3958(4) 0.3835(4) 0.0259(19) Uani 1 1 d U . .
C62 C 0.5067(5) 0.3926(5) 0.3185(4) 0.043(2) Uani 1 1 d DU . .
C63 C 0.5224(8) 0.3692(8) 0.2582(5) 0.070(5) Uani 0.792(15) 1 d PDU D 1
H63A H 0.5793 0.3775 0.2573 0.105 Uiso 0.792(15) 1 calc PR D 1
H63B H 0.4917 0.3886 0.2318 0.105 Uiso 0.792(15) 1 calc PR D 1
H63C H 0.5065 0.3265 0.2467 0.105 Uiso 0.792(15) 1 calc PR D 1
C64 C 0.5362(8) 0.4597(6) 0.3369(8) 0.069(5) Uani 0.792(15) 1 d PDU D 1
H64A H 0.5923 0.4662 0.3330 0.104 Uiso 0.792(15) 1 calc PR D 1
H64B H 0.5306 0.4747 0.3767 0.104 Uiso 0.792(15) 1 calc PR D 1
H64C H 0.5044 0.4806 0.3125 0.104 Uiso 0.792(15) 1 calc PR D 1
C65 C 0.5583(8) 0.3620(8) 0.3571(7) 0.077(5) Uani 0.792(15) 1 d PDU D 1
H65A H 0.6141 0.3695 0.3529 0.115 Uiso 0.792(15) 1 calc PR D 1
H65B H 0.5413 0.3194 0.3462 0.115 Uiso 0.792(15) 1 calc PR D 1
H65C H 0.5527 0.3773 0.3969 0.115 Uiso 0.792(15) 1 calc PR D 1
C63X C 0.527(3) 0.3361(15) 0.282(2) 0.068(11) Uani 0.208(15) 1 d PDU D 2
H63D H 0.5828 0.3415 0.2774 0.103 Uiso 0.208(15) 1 calc PR D 2
H63E H 0.4926 0.3268 0.2450 0.103 Uiso 0.208(15) 1 calc PR D 2
H63F H 0.5189 0.3037 0.3015 0.103 Uiso 0.208(15) 1 calc PR D 2
C64X C 0.509(3) 0.4432(19) 0.287(2) 0.060(10) Uani 0.208(15) 1 d PDU D 2
H64D H 0.5639 0.4536 0.2818 0.090 Uiso 0.208(15) 1 calc PR D 2
H64E H 0.4903 0.4777 0.3094 0.090 Uiso 0.208(15) 1 calc PR D 2
H64F H 0.4748 0.4305 0.2495 0.090 Uiso 0.208(15) 1 calc PR D 2
C65X C 0.569(3) 0.410(3) 0.3724(15) 0.069(11) Uani 0.208(15) 1 d PDU D 2
H65D H 0.6220 0.4167 0.3619 0.104 Uiso 0.208(15) 1 calc PR D 2
H65E H 0.5684 0.3787 0.3932 0.104 Uiso 0.208(15) 1 calc PR D 2
H65F H 0.5578 0.4467 0.3966 0.104 Uiso 0.208(15) 1 calc PR D 2
C66 C 0.2956(5) 0.4190(4) 0.4429(4) 0.031(2) Uani 1 1 d . . .
H66A H 0.3209 0.4602 0.4583 0.037 Uiso 1 1 calc R . .
H66B H 0.2373 0.4190 0.4399 0.037 Uiso 1 1 calc R . .
C67 C 0.2734(5) 0.3328(4) 0.4874(4) 0.028(2) Uani 1 1 d . . .
C68 C 0.3248(5) 0.3805(4) 0.4834(4) 0.025(2) Uani 1 1 d . . .
C69 C 0.4035(5) 0.3898(4) 0.5105(4) 0.032(2) Uani 1 1 d . . .
H69 H 0.4370 0.4228 0.5067 0.038 Uiso 1 1 calc R . .
C70 C 0.4354(5) 0.3520(4) 0.5435(3) 0.029(2) Uani 1 1 d . . .
C71 C 0.3829(5) 0.3039(4) 0.5455(4) 0.033(2) Uani 1 1 d . . .
H71 H 0.4034 0.2764 0.5659 0.039 Uiso 1 1 calc R . .
C72 C 0.3035(5) 0.2925(4) 0.5206(4) 0.028(2) Uani 1 1 d . . .
C73 C 0.5231(6) 0.3589(4) 0.5704(4) 0.042(3) Uani 1 1 d . . .
C74 C 0.5630(7) 0.3071(5) 0.5409(6) 0.084(4) Uani 1 1 d . . .
H74A H 0.5371 0.2700 0.5461 0.126 Uiso 1 1 calc R . .
H74B H 0.6194 0.3121 0.5577 0.126 Uiso 1 1 calc R . .
H74C H 0.5578 0.3061 0.5001 0.126 Uiso 1 1 calc R . .
C75 C 0.5310(7) 0.3599(6) 0.6335(5) 0.090(5) Uani 1 1 d . . .
H75A H 0.5087 0.3944 0.6529 0.136 Uiso 1 1 calc R . .
H75B H 0.5873 0.3621 0.6498 0.136 Uiso 1 1 calc R . .
H75C H 0.5021 0.3238 0.6384 0.136 Uiso 1 1 calc R . .
C76 C 0.5703(6) 0.4152(5) 0.5656(4) 0.055(3) Uani 1 1 d . . .
H76A H 0.5666 0.4163 0.5253 0.082 Uiso 1 1 calc R . .
H76B H 0.6261 0.4161 0.5825 0.082 Uiso 1 1 calc R . .
H76C H 0.5485 0.4494 0.5860 0.082 Uiso 1 1 calc R . .
C77 C 0.2546(5) 0.2361(4) 0.5218(3) 0.026(2) Uani 1 1 d . . .
H77A H 0.1978 0.2424 0.5177 0.031 Uiso 1 1 calc R . .
H77B H 0.2699 0.2267 0.5594 0.031 Uiso 1 1 calc R . .
C78 C 0.2108(5) 0.1698(4) 0.4215(4) 0.023(2) Uani 1 1 d . . .
C79 C 0.2649(5) 0.1835(4) 0.4747(3) 0.026(2) Uani 1 1 d U . .
C80 C 0.3286(5) 0.1518(4) 0.4805(4) 0.028(2) Uani 1 1 d U . .
H80 H 0.3648 0.1614 0.5156 0.034 Uiso 1 1 calc R . .
C81 C 0.3424(5) 0.1058(4) 0.4367(4) 0.026(2) Uani 1 1 d U . .
C82 C 0.2869(5) 0.0916(4) 0.3854(4) 0.027(2) Uani 1 1 d . . .
H82 H 0.2936 0.0595 0.3557 0.032 Uiso 1 1 calc R . .
C83 C 0.2226(5) 0.1234(4) 0.3773(4) 0.024(2) Uani 1 1 d . . .
C84 C 0.4129(5) 0.0706(4) 0.4466(4) 0.035(2) Uani 1 1 d . . .
C85 C 0.3916(6) 0.0294(4) 0.4860(4) 0.051(3) Uani 1 1 d . . .
H85A H 0.3850 0.0533 0.5230 0.077 Uiso 1 1 calc R . .
H85B H 0.4345 0.0049 0.4917 0.077 Uiso 1 1 calc R . .
H85C H 0.3419 0.0039 0.4682 0.077 Uiso 1 1 calc R . .
C86 C 0.4291(6) 0.0325(4) 0.3902(4) 0.051(3) Uani 1 1 d . . .
H86A H 0.3822 0.0040 0.3722 0.077 Uiso 1 1 calc R . .
H86B H 0.4749 0.0113 0.3983 0.077 Uiso 1 1 calc R . .
H86C H 0.4405 0.0579 0.3645 0.077 Uiso 1 1 calc R . .
C87 C 0.4887(5) 0.1110(4) 0.4750(4) 0.043(3) Uani 1 1 d . . .
H87A H 0.5035 0.1358 0.4496 0.064 Uiso 1 1 calc R . .
H87B H 0.5315 0.0872 0.4831 0.064 Uiso 1 1 calc R . .
H87C H 0.4799 0.1360 0.5108 0.064 Uiso 1 1 calc R . .
C88 C 0.1677(5) 0.1116(4) 0.3201(3) 0.027(2) Uani 1 1 d . . .
H88A H 0.1163 0.1265 0.3258 0.032 Uiso 1 1 calc R . .
H88B H 0.1570 0.0685 0.3040 0.032 Uiso 1 1 calc R . .
N1 N -0.0902(4) 0.2646(3) 0.2957(3) 0.0266(18) Uani 1 1 d U . .
C89 C -0.1478(5) 0.2819(4) 0.3038(4) 0.029(2) Uani 1 1 d . . .
C90 C -0.2191(6) 0.3074(6) 0.3156(5) 0.078(4) Uani 1 1 d . . .
H90A H -0.2052 0.3426 0.3469 0.117 Uiso 1 1 calc R . .
H90B H -0.2552 0.2785 0.3265 0.117 Uiso 1 1 calc R . .
H90C H -0.2454 0.3183 0.2814 0.117 Uiso 1 1 calc R . .
N2 N 0.2855(4) 0.2587(3) 0.3815(3) 0.0267(18) Uani 1 1 d U . .
C91 C 0.3475(5) 0.2463(4) 0.3774(4) 0.030(2) Uani 1 1 d U . .
C92 C 0.4259(6) 0.2268(5) 0.3714(5) 0.068(4) Uani 1 1 d U . .
H92A H 0.4227 0.1841 0.3682 0.102 Uiso 1 1 calc R . .
H92B H 0.4649 0.2472 0.4049 0.102 Uiso 1 1 calc R . .
H92C H 0.4422 0.2361 0.3370 0.102 Uiso 1 1 calc R . .
K1 K 0.09314(13) 0.13952(10) 0.14639(9) 0.0468(6) Uani 1 1 d . . .
N3 N 0.0881(10) 0.0263(7) 0.1709(8) 0.161(8) Uani 1 1 d . . .
C93 C 0.0422(11) 0.0139(6) 0.2037(8) 0.102(6) Uani 1 1 d . . .
C94 C -0.0151(7) -0.0037(5) 0.2429(6) 0.087(5) Uani 1 1 d . . .
H94A H -0.0395 0.0309 0.2596 0.130 Uiso 1 1 calc R . .
H94B H 0.0148 -0.0183 0.2734 0.130 Uiso 1 1 calc R . .
H94C H -0.0568 -0.0346 0.2203 0.130 Uiso 1 1 calc R . .
N4 N 0.1243(11) 0.0677(7) 0.0374(6) 0.150(7) Uani 1 1 d . . .
C95 C 0.0825(15) 0.0655(8) -0.0088(10) 0.155(9) Uani 1 1 d . . .
C96 C 0.0237(11) 0.0620(8) -0.0725(8) 0.158(8) Uani 1 1 d . . .
H96A H -0.0203 0.0303 -0.0791 0.237 Uiso 1 1 calc R . .
H96B H 0.0553 0.0541 -0.1032 0.237 Uiso 1 1 calc R . .
H96C H 0.0023 0.0997 -0.0718 0.237 Uiso 1 1 calc R . .
N5 N -0.0469(9) 0.0821(8) 0.0745(7) 0.171(6) Uani 1 1 d U . .
C97 C -0.0971(11) 0.0883(8) 0.0436(10) 0.138(6) Uani 1 1 d U . .
C98 C -0.1624(10) 0.0936(10) 0.0052(10) 0.211(10) Uani 1 1 d U . .
H98A H -0.2101 0.0730 0.0133 0.316 Uiso 1 1 calc R . .
H98B H -0.1545 0.0762 -0.0337 0.316 Uiso 1 1 calc R . .
H98C H -0.1688 0.1355 0.0087 0.316 Uiso 1 1 calc R . .
N6 N 0.1234(6) 0.2334(5) 0.0949(4) 0.073(3) Uani 1 1 d . . .
C99 C 0.1219(6) 0.2778(6) 0.0838(4) 0.050(3) Uani 1 1 d . . .
C100 C 0.1211(6) 0.3352(4) 0.0694(4) 0.050(3) Uani 1 1 d . . .
H10G H 0.1018 0.3628 0.0993 0.075 Uiso 1 1 calc R . .
H10H H 0.0858 0.3311 0.0328 0.075 Uiso 1 1 calc R . .
H10I H 0.1751 0.3503 0.0663 0.075 Uiso 1 1 calc R . .
Cr3 Cr 0.12716(8) 0.23086(6) 0.80585(6) 0.0265(4) Uani 1 1 d . . .
Cr4 Cr 0.00840(9) 0.28629(6) 0.87819(6) 0.0304(4) Uani 1 1 d . . .
O9 O 0.1198(3) 0.2740(2) 0.8865(2) 0.0275(15) Uani 1 1 d . . .
O10 O 0.1433(3) 0.3139(2) 0.7929(2) 0.0239(14) Uani 1 1 d U . .
O11 O 0.1307(3) 0.1942(2) 0.7262(2) 0.0259(14) Uani 1 1 d . . .
O12 O 0.1104(3) 0.1553(2) 0.8242(2) 0.0270(15) Uani 1 1 d . . .
O13 O 0.0133(3) 0.2389(2) 0.7977(2) 0.0269(15) Uani 1 1 d . . .
O14 O 0.0390(3) 0.3559(2) 0.8427(2) 0.0344(16) Uani 1 1 d . . .
O15 O 0.0132(4) 0.3381(2) 0.9507(2) 0.0326(16) Uani 1 1 d . . .
O16 O -0.0184(3) 0.2163(2) 0.9030(2) 0.0260(14) Uani 1 1 d . . .
C101 C 0.1840(5) 0.2863(4) 0.9300(3) 0.023(2) Uani 1 1 d . . .
C102 C 0.2040(5) 0.2436(4) 0.9614(4) 0.023(2) Uani 1 1 d U . .
C103 C 0.2701(5) 0.2587(4) 1.0046(3) 0.025(2) Uani 1 1 d U . .
H103 H 0.2840 0.2301 1.0256 0.030 Uiso 1 1 calc R . .
C104 C 0.3168(5) 0.3125(4) 1.0188(4) 0.032(2) Uani 1 1 d . . .
C105 C 0.2955(5) 0.3540(4) 0.9860(4) 0.032(2) Uani 1 1 d . . .
H105 H 0.3264 0.3915 0.9944 0.039 Uiso 1 1 calc R . .
C106 C 0.2307(5) 0.3411(4) 0.9420(3) 0.024(2) Uani 1 1 d . . .
C107 C 0.3870(6) 0.3314(4) 1.0685(4) 0.041(3) Uani 1 1 d . . .
C108 C 0.3651(7) 0.3808(5) 1.1141(4) 0.063(3) Uani 1 1 d . . .
H10J H 0.3560 0.4151 1.0980 0.095 Uiso 1 1 calc R . .
H10K H 0.4087 0.3919 1.1467 0.095 Uiso 1 1 calc R . .
H10L H 0.3166 0.3669 1.1267 0.095 Uiso 1 1 calc R . .
C109 C 0.4622(6) 0.3534(5) 1.0495(5) 0.071(4) Uani 1 1 d . . .
H10D H 0.4766 0.3221 1.0203 0.107 Uiso 1 1 calc R . .
H10E H 0.5056 0.3644 1.0824 0.107 Uiso 1 1 calc R . .
H10F H 0.4531 0.3879 1.0337 0.107 Uiso 1 1 calc R . .
C110 C 0.4047(6) 0.2793(4) 1.0965(4) 0.060(3) Uani 1 1 d . . .
H11C H 0.3567 0.2646 1.1093 0.091 Uiso 1 1 calc R . .
H11D H 0.4477 0.2929 1.1294 0.091 Uiso 1 1 calc R . .
H11E H 0.4209 0.2476 1.0687 0.091 Uiso 1 1 calc R . .
C111 C 0.2139(5) 0.3863(4) 0.9061(4) 0.031(2) Uani 1 1 d . . .
H11Y H 0.2314 0.4264 0.9303 0.037 Uiso 1 1 calc R . .
H11Z H 0.1558 0.3831 0.8931 0.037 Uiso 1 1 calc R . .
C112 C 0.2189(5) 0.3409(4) 0.8007(4) 0.0254(19) Uani 1 1 d U . .
C113 C 0.2559(5) 0.3782(4) 0.8534(4) 0.023(2) Uani 1 1 d U . .
C114 C 0.3335(6) 0.4035(4) 0.8594(4) 0.032(2) Uani 1 1 d . . .
H114 H 0.3585 0.4265 0.8958 0.038 Uiso 1 1 calc R . .
C115 C 0.3769(5) 0.3970(4) 0.8151(4) 0.032(2) Uani 1 1 d . . .
C116 C 0.3395(5) 0.3602(4) 0.7632(4) 0.029(2) Uani 1 1 d U . .
H116 H 0.3683 0.3536 0.7324 0.035 Uiso 1 1 calc R . .
C117 C 0.2626(5) 0.3330(4) 0.7548(4) 0.0264(19) Uani 1 1 d U . .
C118 C 0.4613(6) 0.4258(5) 0.8227(5) 0.052(3) Uani 1 1 d . . .
C119 C 0.4666(7) 0.4663(6) 0.7807(7) 0.113(6) Uani 1 1 d . . .
H11F H 0.4563 0.4424 0.7415 0.170 Uiso 1 1 calc R . .
H11G H 0.5199 0.4883 0.7887 0.170 Uiso 1 1 calc R . .
H11H H 0.4269 0.4940 0.7853 0.170 Uiso 1 1 calc R . .
C120 C 0.5197(7) 0.3809(6) 0.8113(6) 0.101(5) Uani 1 1 d . . .
H12G H 0.5192 0.3555 0.8385 0.151 Uiso 1 1 calc R . .
H12H H 0.5733 0.4016 0.8157 0.151 Uiso 1 1 calc R . .
H12C H 0.5042 0.3568 0.7723 0.151 Uiso 1 1 calc R . .
C121 C 0.4935(7) 0.4645(6) 0.8824(6) 0.102(5) Uani 1 1 d . . .
H12D H 0.4580 0.4945 0.8919 0.153 Uiso 1 1 calc R . .
H12E H 0.5468 0.4838 0.8829 0.153 Uiso 1 1 calc R . .
H12F H 0.4962 0.4399 0.9104 0.153 Uiso 1 1 calc R . .
C122 C 0.2278(5) 0.2892(4) 0.6994(3) 0.0291(18) Uani 1 1 d U . .
H12A H 0.2460 0.3031 0.6672 0.035 Uiso 1 1 calc R . .
H12B H 0.1690 0.2868 0.6936 0.035 Uiso 1 1 calc R . .
C123 C 0.2039(5) 0.1847(4) 0.7155(3) 0.0214(19) Uani 1 1 d U . .
C124 C 0.2529(5) 0.2273(4) 0.6996(3) 0.0248(19) Uani 1 1 d U . .
C125 C 0.3290(5) 0.2172(4) 0.6908(4) 0.031(2) Uani 1 1 d U . .
H125 H 0.3609 0.2470 0.6803 0.037 Uiso 1 1 calc R . .
C126 C 0.3619(5) 0.1650(4) 0.6965(3) 0.031(2) Uani 1 1 d . . .
C127 C 0.3109(5) 0.1231(4) 0.7126(3) 0.028(2) Uani 1 1 d . . .
H127 H 0.3305 0.0873 0.7173 0.034 Uiso 1 1 calc R . .
C128 C 0.2341(5) 0.1307(4) 0.7219(3) 0.027(2) Uani 1 1 d . . .
C129 C 0.4470(5) 0.1572(4) 0.6898(4) 0.032(2) Uani 1 1 d . . .
C130 C 0.5048(6) 0.2007(5) 0.7339(5) 0.056(3) Uani 1 1 d . . .
H13J H 0.4930 0.2408 0.7327 0.083 Uiso 1 1 calc R . .
H13K H 0.5589 0.1963 0.7263 0.083 Uiso 1 1 calc R . .
H13L H 0.5007 0.1938 0.7717 0.083 Uiso 1 1 calc R . .
C131 C 0.4677(6) 0.0945(4) 0.6912(5) 0.053(3) Uani 1 1 d . . .
H13D H 0.4619 0.0864 0.7284 0.079 Uiso 1 1 calc R . .
H13E H 0.5227 0.0916 0.6851 0.079 Uiso 1 1 calc R . .
H13F H 0.4316 0.0656 0.6610 0.079 Uiso 1 1 calc R . .
C132 C 0.4607(6) 0.1663(6) 0.6304(4) 0.069(4) Uani 1 1 d . . .
H13G H 0.4231 0.1383 0.6005 0.103 Uiso 1 1 calc R . .
H13H H 0.5152 0.1596 0.6255 0.103 Uiso 1 1 calc R . .
H13I H 0.4524 0.2067 0.6279 0.103 Uiso 1 1 calc R . .
C133 C 0.1876(5) 0.0838(4) 0.7436(3) 0.032(2) Uani 1 1 d . . .
H13A H 0.1980 0.0443 0.7238 0.038 Uiso 1 1 calc R . .
H13B H 0.1300 0.0864 0.7339 0.038 Uiso 1 1 calc R . .
C134 C 0.1705(5) 0.1280(4) 0.8452(4) 0.027(2) Uani 1 1 d . . .
C135 C 0.2098(5) 0.0907(4) 0.8082(4) 0.025(2) Uani 1 1 d . . .
C136 C 0.2703(5) 0.0614(4) 0.8311(4) 0.032(2) Uani 1 1 d . . .
H136 H 0.2960 0.0354 0.8060 0.038 Uiso 1 1 calc R . .
C137 C 0.2937(5) 0.0695(4) 0.8898(4) 0.031(2) Uani 1 1 d . . .
C138 C 0.2551(5) 0.1082(4) 0.9251(4) 0.030(2) Uani 1 1 d . . .
H138 H 0.2714 0.1147 0.9652 0.037 Uiso 1 1 calc R . .
C139 C 0.1947(5) 0.1376(4) 0.9053(3) 0.024(2) Uani 1 1 d . . .
C140 C 0.3586(6) 0.0371(4) 0.9171(4) 0.037(3) Uani 1 1 d . . .
C141 C 0.3193(6) -0.0049(5) 0.9489(4) 0.060(3) Uani 1 1 d . . .
H14J H 0.2896 0.0173 0.9760 0.090 Uiso 1 1 calc R . .
H14K H 0.3605 -0.0228 0.9695 0.090 Uiso 1 1 calc R . .
H14L H 0.2828 -0.0360 0.9213 0.090 Uiso 1 1 calc R . .
C142 C 0.4012(6) 0.0008(5) 0.8726(4) 0.055(3) Uani 1 1 d . . .
H14D H 0.3635 -0.0316 0.8478 0.082 Uiso 1 1 calc R . .
H14E H 0.4453 -0.0154 0.8922 0.082 Uiso 1 1 calc R . .
H14F H 0.4219 0.0263 0.8496 0.082 Uiso 1 1 calc R . .
C143 C 0.4218(5) 0.0814(4) 0.9590(4) 0.049(3) Uani 1 1 d . . .
H14G H 0.4431 0.1104 0.9397 0.073 Uiso 1 1 calc R . .
H14H H 0.4650 0.0607 0.9735 0.073 Uiso 1 1 calc R . .
H14I H 0.3981 0.1016 0.9910 0.073 Uiso 1 1 calc R . .
C144 C 0.1585(5) 0.1829(4) 0.9455(3) 0.028(2) Uani 1 1 d U . .
H14A H 0.1036 0.1854 0.9273 0.033 Uiso 1 1 calc R . .
H14B H 0.1549 0.1690 0.9808 0.033 Uiso 1 1 calc R . .
C145 C -0.0528(5) 0.2228(4) 0.7567(4) 0.028(2) Uani 1 1 d . . .
C146 C -0.1023(5) 0.1723(4) 0.7537(4) 0.027(2) Uani 1 1 d . . .
C147 C -0.1682(5) 0.1551(4) 0.7101(4) 0.032(2) Uani 1 1 d . . .
H147 H -0.2015 0.1199 0.7085 0.039 Uiso 1 1 calc R . .
C148 C -0.1875(5) 0.1872(4) 0.6685(4) 0.033(2) Uani 1 1 d . . .
C149 C -0.1375(5) 0.2397(4) 0.6756(4) 0.030(2) Uani 1 1 d . . .
H149 H -0.1507 0.2638 0.6495 0.036 Uiso 1 1 calc R . .
C150 C -0.0714(5) 0.2598(4) 0.7167(4) 0.029(2) Uani 1 1 d . . .
C151 C -0.2575(6) 0.1680(5) 0.6197(4) 0.045(3) Uani 1 1 d . . .
C152 C -0.2262(7) 0.1549(6) 0.5631(5) 0.090(5) Uani 1 1 d . . .
H15J H -0.1867 0.1875 0.5623 0.136 Uiso 1 1 calc R . .
H15K H -0.2705 0.1505 0.5314 0.136 Uiso 1 1 calc R . .
H15L H -0.2015 0.1183 0.5593 0.136 Uiso 1 1 calc R . .
C153 C -0.3092(6) 0.1143(5) 0.6238(5) 0.064(3) Uani 1 1 d . . .
H15D H -0.2779 0.0809 0.6219 0.095 Uiso 1 1 calc R . .
H15E H -0.3541 0.1048 0.5920 0.095 Uiso 1 1 calc R . .
H15F H -0.3292 0.1221 0.6600 0.095 Uiso 1 1 calc R . .
C154 C -0.3109(6) 0.2182(5) 0.6190(5) 0.074(4) Uani 1 1 d . . .
H15G H -0.3312 0.2275 0.6551 0.110 Uiso 1 1 calc R . .
H15H H -0.3557 0.2055 0.5873 0.110 Uiso 1 1 calc R . .
H15I H -0.2796 0.2534 0.6141 0.110 Uiso 1 1 calc R . .
C155 C -0.0229(5) 0.3186(4) 0.7210(4) 0.028(2) Uani 1 1 d . . .
H15A H 0.0337 0.3157 0.7346 0.034 Uiso 1 1 calc R . .
H15B H -0.0271 0.3267 0.6825 0.034 Uiso 1 1 calc R . .
C156 C -0.0188(5) 0.3868(4) 0.8199(4) 0.033(2) Uani 1 1 d . . .
C157 C -0.0492(5) 0.3698(4) 0.7608(4) 0.034(2) Uani 1 1 d . . .
C158 C -0.1077(5) 0.4019(4) 0.7398(4) 0.030(2) Uani 1 1 d . . .
H158 H -0.1288 0.3915 0.7002 0.035 Uiso 1 1 calc R . .
C159 C -0.1370(5) 0.4493(4) 0.7748(4) 0.035(2) Uani 1 1 d . E .
C160 C -0.1049(5) 0.4633(4) 0.8334(4) 0.035(2) Uani 1 1 d . . .
H160 H -0.1231 0.4948 0.8580 0.042 Uiso 1 1 calc R . .
C161 C -0.0471(6) 0.4323(4) 0.8565(4) 0.036(2) Uani 1 1 d . . .
C162 C -0.1983(5) 0.4851(4) 0.7501(4) 0.042(2) Uani 1 1 d DU . .
C163 C -0.2176(15) 0.4737(11) 0.6859(6) 0.073(7) Uani 0.505(14) 1 d PDU E 1
H16X H -0.2572 0.4990 0.6751 0.110 Uiso 0.505(14) 1 calc PR E 1
H16Y H -0.2390 0.4322 0.6702 0.110 Uiso 0.505(14) 1 calc PR E 1
H16Z H -0.1691 0.4825 0.6707 0.110 Uiso 0.505(14) 1 calc PR E 1
C164 C -0.1650(14) 0.5532(7) 0.7729(10) 0.061(6) Uani 0.505(14) 1 d PDU E 1
H16D H -0.1504 0.5622 0.8146 0.092 Uiso 0.505(14) 1 calc PR E 1
H16E H -0.2062 0.5773 0.7621 0.092 Uiso 0.505(14) 1 calc PR E 1
H16F H -0.1180 0.5619 0.7561 0.092 Uiso 0.505(14) 1 calc PR E 1
C165 C -0.2763(11) 0.4776(12) 0.7730(11) 0.080(7) Uani 0.505(14) 1 d PDU E 1
H16G H -0.2649 0.4840 0.8147 0.120 Uiso 0.505(14) 1 calc PR E 1
H16H H -0.3032 0.4375 0.7566 0.120 Uiso 0.505(14) 1 calc PR E 1
H16I H -0.3107 0.5063 0.7624 0.120 Uiso 0.505(14) 1 calc PR E 1
C16A C -0.2733(11) 0.4441(9) 0.7207(11) 0.074(7) Uani 0.495(14) 1 d PDU E 2
H16J H -0.2593 0.4103 0.6940 0.110 Uiso 0.495(14) 1 calc PR E 2
H16K H -0.3094 0.4654 0.6996 0.110 Uiso 0.495(14) 1 calc PR E 2
H16L H -0.2997 0.4302 0.7493 0.110 Uiso 0.495(14) 1 calc PR E 2
C16B C -0.1628(13) 0.5097(10) 0.7006(9) 0.058(6) Uani 0.495(14) 1 d PDU E 2
H16M H -0.1501 0.4766 0.6725 0.087 Uiso 0.495(14) 1 calc PR E 2
H16N H -0.1145 0.5371 0.7175 0.087 Uiso 0.495(14) 1 calc PR E 2
H16O H -0.2024 0.5304 0.6819 0.087 Uiso 0.495(14) 1 calc PR E 2
C16C C -0.2168(17) 0.5376(10) 0.7919(9) 0.078(7) Uani 0.495(14) 1 d PDU E 2
H16P H -0.1675 0.5636 0.8094 0.117 Uiso 0.495(14) 1 calc PR E 2
H16Q H -0.2412 0.5241 0.8216 0.117 Uiso 0.495(14) 1 calc PR E 2
H16R H -0.2537 0.5591 0.7718 0.117 Uiso 0.495(14) 1 calc PR E 2
C166 C -0.0173(6) 0.4467(4) 0.9211(4) 0.037(3) Uani 1 1 d . . .
H16A H -0.0142 0.4897 0.9367 0.044 Uiso 1 1 calc R . .
H16B H 0.0367 0.4349 0.9288 0.044 Uiso 1 1 calc R . .
C167 C -0.0555(6) 0.3584(4) 0.9636(4) 0.033(2) Uani 1 1 d . . .
C168 C -0.0747(6) 0.4134(4) 0.9513(4) 0.036(2) Uani 1 1 d . . .
C169 C -0.1458(6) 0.4327(4) 0.9613(4) 0.037(3) Uani 1 1 d . . .
H169 H -0.1578 0.4689 0.9523 0.045 Uiso 1 1 calc R . .
C170 C -0.2016(6) 0.4018(4) 0.9840(4) 0.041(3) Uani 1 1 d . . .
C171 C -0.1803(6) 0.3492(4) 0.9965(4) 0.040(3) Uani 1 1 d . . .
H171 H -0.2163 0.3273 1.0128 0.048 Uiso 1 1 calc R . .
C172 C -0.1095(6) 0.3267(4) 0.9865(4) 0.031(2) Uani 1 1 d . . .
C173 C -0.2824(7) 0.4213(5) 0.9941(4) 0.051(3) Uani 1 1 d . . .
C174 C -0.2993(6) 0.4756(4) 0.9686(4) 0.054(3) Uani 1 1 d . . .
H17X H -0.2964 0.4661 0.9278 0.081 Uiso 1 1 calc R . .
H17Y H -0.2596 0.5093 0.9882 0.081 Uiso 1 1 calc R . .
H17Z H -0.3526 0.4857 0.9738 0.081 Uiso 1 1 calc R . .
C175 C -0.3498(6) 0.3716(5) 0.9667(5) 0.068(4) Uani 1 1 d . . .
H17D H -0.3496 0.3598 0.9255 0.102 Uiso 1 1 calc R . .
H17E H -0.4009 0.3854 0.9731 0.102 Uiso 1 1 calc R . .
H17F H -0.3420 0.3377 0.9838 0.102 Uiso 1 1 calc R . .
C176 C -0.2825(7) 0.4394(5) 1.0585(5) 0.068(4) Uani 1 1 d . . .
H17G H -0.3342 0.4520 1.0652 0.102 Uiso 1 1 calc R . .
H17H H -0.2404 0.4721 1.0760 0.102 Uiso 1 1 calc R . .
H17I H -0.2730 0.4057 1.0756 0.102 Uiso 1 1 calc R . .
C177 C -0.0976(5) 0.2646(4) 0.9945(4) 0.033(2) Uani 1 1 d U . .
H17A H -0.0400 0.2606 1.0006 0.039 Uiso 1 1 calc R . .
H17B H -0.1188 0.2585 1.0289 0.039 Uiso 1 1 calc R . .
C178 C -0.0957(5) 0.1973(4) 0.8986(4) 0.0242(18) Uani 1 1 d U . .
C179 C -0.1398(5) 0.2179(4) 0.9427(4) 0.0263(18) Uani 1 1 d U . .
C180 C -0.2191(5) 0.1982(4) 0.9356(4) 0.031(2) Uani 1 1 d U . .
H180 H -0.2475 0.2129 0.9652 0.037 Uiso 1 1 calc R . .
C181 C -0.2612(5) 0.1571(4) 0.8864(4) 0.031(2) Uani 1 1 d . . .
C182 C -0.2157(5) 0.1385(4) 0.8436(4) 0.030(2) Uani 1 1 d . . .
H182 H -0.2418 0.1123 0.8092 0.036 Uiso 1 1 calc R . .
C183 C -0.1355(5) 0.1562(4) 0.8488(4) 0.0232(19) Uani 1 1 d U . .
C184 C -0.3489(6) 0.1362(4) 0.8817(4) 0.042(3) Uani 1 1 d . . .
C185 C -0.3956(6) 0.1895(5) 0.8984(5) 0.069(4) Uani 1 1 d . . .
H18X H -0.3736 0.2113 0.9374 0.104 Uiso 1 1 calc R . .
H18Y H -0.4518 0.1753 0.8961 0.104 Uiso 1 1 calc R . .
H18Z H -0.3909 0.2156 0.8721 0.104 Uiso 1 1 calc R . .
C186 C -0.3565(6) 0.0973(5) 0.9247(4) 0.058(3) Uani 1 1 d . . .
H18D H -0.3258 0.0639 0.9162 0.087 Uiso 1 1 calc R . .
H18E H -0.4126 0.0825 0.9221 0.087 Uiso 1 1 calc R . .
H18F H -0.3359 0.1207 0.9635 0.087 Uiso 1 1 calc R . .
C187 C -0.3859(6) 0.1009(5) 0.8223(4) 0.058(3) Uani 1 1 d . . .
H18G H -0.3804 0.1253 0.7946 0.087 Uiso 1 1 calc R . .
H18H H -0.4424 0.0889 0.8214 0.087 Uiso 1 1 calc R . .
H18I H -0.3588 0.0657 0.8125 0.087 Uiso 1 1 calc R . .
C188 C -0.0904(5) 0.1360(4) 0.7999(4) 0.028(2) Uani 1 1 d . . .
H18A H -0.1087 0.0939 0.7821 0.034 Uiso 1 1 calc R . .
H18B H -0.0330 0.1395 0.8154 0.034 Uiso 1 1 calc R . .
N7 N 0.2481(5) 0.2341(3) 0.8315(3) 0.0254(18) Uani 1 1 d . . .
C189 C 0.3137(6) 0.2360(4) 0.8513(4) 0.031(2) Uani 1 1 d . . .
C190 C 0.3953(6) 0.2380(6) 0.8775(4) 0.069(4) Uani 1 1 d . . .
H19X H 0.4033 0.2610 0.9170 0.104 Uiso 1 1 calc R . .
H19Y H 0.4304 0.2566 0.8562 0.104 Uiso 1 1 calc R . .
H19Z H 0.4079 0.1978 0.8770 0.104 Uiso 1 1 calc R . .
N8 N -0.1102(5) 0.2950(3) 0.8517(3) 0.032(2) Uani 1 1 d . . .
C191 C -0.1756(7) 0.2980(4) 0.8339(4) 0.036(3) Uani 1 1 d . . .
C192 C -0.2574(6) 0.3038(6) 0.8116(5) 0.084(4) Uani 1 1 d . . .
H19U H -0.2682 0.3444 0.8255 0.127 Uiso 1 1 calc R . .
H19V H -0.2937 0.2766 0.8244 0.127 Uiso 1 1 calc R . .
H19W H -0.2654 0.2943 0.7698 0.127 Uiso 1 1 calc R . .
K2 K 0.00101(13) 0.14898(10) 0.64554(9) 0.0465(6) Uani 1 1 d . . .
N9 N 0.0244(7) 0.2364(5) 0.5835(4) 0.088(4) Uani 1 1 d D . .
C193 C 0.0506(7) 0.2792(5) 0.5737(5) 0.056(3) Uani 1 1 d D . .
C194 C 0.0837(6) 0.3327(5) 0.5603(4) 0.051(3) Uani 1 1 d D . .
H19G H 0.1151 0.3225 0.5299 0.077 Uiso 1 1 calc R . .
H19H H 0.1178 0.3575 0.5944 0.077 Uiso 1 1 calc R . .
H19I H 0.0404 0.3542 0.5477 0.077 Uiso 1 1 calc R . .
N10 N 0.0829(9) 0.0699(8) 0.5824(8) 0.184(7) Uani 1 1 d DU . .
C195 C 0.1427(9) 0.0700(7) 0.5691(8) 0.120(5) Uani 1 1 d DU . .
C196 C 0.2196(8) 0.0718(8) 0.5542(7) 0.149(7) Uani 1 1 d DU . .
H19J H 0.2263 0.0331 0.5315 0.224 Uiso 1 1 calc R . .
H19K H 0.2597 0.0820 0.5890 0.224 Uiso 1 1 calc R . .
H19L H 0.2260 0.1016 0.5318 0.224 Uiso 1 1 calc R . .
N11 N -0.0828(10) 0.0346(5) 0.6345(9) 0.189(6) Uani 1 1 d DU . .
C197 C -0.0660(12) -0.0101(6) 0.6075(9) 0.149(6) Uani 1 1 d DU . .
C198 C -0.0344(8) -0.0659(5) 0.5819(6) 0.098(5) Uani 1 1 d DU . .
H19M H 0.0133 -0.0710 0.6072 0.147 Uiso 1 1 calc R . .
H19N H -0.0207 -0.0635 0.5446 0.147 Uiso 1 1 calc R . .
H19O H -0.0750 -0.0996 0.5771 0.147 Uiso 1 1 calc R . .
N12 N 0.2172(16) 0.5015(12) 0.5884(11) 0.313(11) Uani 1 1 d DU . .
C199 C 0.2544(15) 0.4684(11) 0.6038(10) 0.208(8) Uani 1 1 d DU . .
C200 C 0.2971(10) 0.4246(7) 0.6261(7) 0.143(6) Uani 1 1 d DU . .
H20X H 0.2936 0.4290 0.6666 0.214 Uiso 1 1 calc R . .
H20Y H 0.3531 0.4305 0.6219 0.214 Uiso 1 1 calc R . .
H20Z H 0.2735 0.3850 0.6048 0.214 Uiso 1 1 calc R . .

loop_
_atom_site_aniso_label
_atom_site_aniso_U_11
_atom_site_aniso_U_22
_atom_site_aniso_U_33
_atom_site_aniso_U_23
_atom_site_aniso_U_13
_atom_site_aniso_U_12
Cr1 0.0346(9) 0.0365(10) 0.0198(9) 0.0182(7) 0.0071(7) 0.0145(7)
Cr2 0.0351(9) 0.0291(9) 0.0226(9) 0.0166(7) 0.0056(7) 0.0137(7)
O1 0.038(4) 0.032(4) 0.011(3) 0.012(3) 0.006(3) 0.009(3)
O2 0.042(4) 0.038(4) 0.024(4) 0.023(3) 0.013(3) 0.021(3)
O3 0.040(4) 0.044(4) 0.014(3) 0.015(3) 0.003(3) 0.011(3)
O4 0.038(4) 0.025(4) 0.020(4) 0.016(3) 0.005(3) 0.009(3)
O5 0.044(4) 0.035(4) 0.008(3) 0.009(3) 0.007(3) 0.009(3)
O6 0.035(3) 0.028(4) 0.027(4) 0.021(3) 0.004(2) 0.016(3)
O7 0.040(4) 0.025(4) 0.022(4) 0.013(3) 0.007(3) 0.015(3)
O8 0.033(4) 0.026(4) 0.023(4) 0.020(3) 0.011(3) 0.015(3)
C1 0.026(5) 0.028(6) 0.012(5) 0.009(4) 0.004(4) 0.009(4)
C2 0.022(5) 0.038(6) 0.016(5) 0.017(4) 0.006(4) 0.008(4)
C3 0.028(4) 0.029(4) 0.020(4) 0.016(3) 0.006(3) 0.006(3)
C4 0.038(6) 0.047(7) 0.014(5) 0.014(5) 0.007(4) 0.008(5)
C5 0.042(6) 0.035(6) 0.026(6) 0.012(5) 0.006(5) 0.024(5)
C6 0.036(6) 0.029(6) 0.029(6) 0.013(5) 0.001(5) 0.008(5)
C7 0.057(6) 0.046(5) 0.042(6) 0.028(5) 0.026(5) 0.025(5)
C8 0.066(7) 0.237(15) 0.066(9) 0.002(9) 0.020(6) 0.084(8)
C9 0.163(11) 0.046(5) 0.107(11) 0.014(6) 0.098(8) 0.041(7)
C10 0.154(12) 0.083(8) 0.071(8) 0.056(7) 0.081(7) 0.072(8)
C11 0.044(6) 0.024(6) 0.025(6) 0.010(4) 0.004(4) 0.013(5)
C12 0.043(6) 0.034(6) 0.031(6) 0.026(5) 0.011(5) 0.013(5)
C13 0.039(6) 0.032(6) 0.029(6) 0.027(5) 0.011(5) 0.014(5)
C14 0.050(6) 0.030(6) 0.038(7) 0.018(5) 0.009(5) 0.013(5)
C15 0.044(6) 0.025(6) 0.064(8) 0.022(6) -0.009(6) 0.013(5)
C16 0.050(7) 0.033(6) 0.042(7) 0.029(6) -0.007(5) 0.001(5)
C17 0.044(5) 0.037(5) 0.030(5) 0.029(3) 0.007(4) 0.009(4)
C18 0.084(6) 0.038(5) 0.080(7) 0.025(5) 0.001(5) 0.024(5)
C19 0.073(7) 0.059(10) 0.081(13) 0.001(8) 0.005(7) 0.042(6)
C20 0.083(13) 0.029(7) 0.073(8) 0.030(6) 0.024(9) 0.029(7)
C21 0.088(8) 0.058(8) 0.068(6) 0.029(6) -0.011(6) 0.035(6)
C19X 0.071(15) 0.058(17) 0.094(14) 0.044(15) -0.005(12) 0.031(13)
C20X 0.087(17) 0.038(12) 0.048(17) 0.009(12) 0.022(13) 0.032(12)
C21X 0.072(11) 0.073(11) 0.080(9) 0.020(8) 0.001(7) 0.017(9)
C22 0.042(5) 0.049(5) 0.025(4) 0.030(4) 0.007(4) 0.009(4)
C23 0.030(6) 0.052(7) 0.014(5) 0.017(5) 0.008(4) 0.017(5)
C24 0.030(5) 0.046(5) 0.019(5) 0.019(4) 0.014(4) 0.011(4)
C25 0.036(6) 0.051(7) 0.024(6) 0.028(5) 0.015(4) 0.023(5)
C26 0.036(6) 0.047(7) 0.017(5) 0.013(5) 0.012(4) 0.017(5)
C27 0.034(6) 0.036(6) 0.019(5) 0.007(5) 0.011(4) 0.004(5)
C28 0.028(6) 0.044(6) 0.011(5) 0.012(4) 0.011(4) 0.013(5)
C29 0.047(6) 0.057(6) 0.039(6) 0.024(5) 0.011(5) 0.013(5)
C30 0.060(11) 0.187(17) 0.062(9) 0.004(9) 0.016(8) 0.064(12)
C31 0.035(8) 0.107(11) 0.101(11) 0.077(10) -0.010(8) 0.017(8)
C32 0.058(10) 0.070(8) 0.108(13) 0.034(7) -0.030(9) 0.003(7)
C33 0.051(6) 0.027(6) 0.026(6) 0.013(5) 0.009(5) 0.012(5)
C34 0.029(5) 0.015(5) 0.030(5) 0.017(4) 0.010(4) 0.006(4)
C35 0.035(5) 0.024(5) 0.023(5) 0.019(4) 0.008(4) 0.011(4)
C36 0.041(6) 0.025(6) 0.029(6) 0.019(5) 0.006(5) 0.015(5)
C37 0.027(6) 0.031(6) 0.035(6) 0.018(5) 0.010(5) 0.009(4)
C38 0.055(7) 0.022(6) 0.021(6) 0.013(4) 0.012(5) 0.019(5)
C39 0.027(6) 0.027(6) 0.030(6) 0.018(4) 0.017(4) 0.013(4)
C40 0.051(7) 0.042(7) 0.038(7) 0.020(5) 0.014(5) 0.010(5)
C41 0.048(7) 0.079(9) 0.088(10) 0.015(8) 0.036(7) 0.016(6)
C42 0.050(7) 0.077(9) 0.048(8) 0.020(7) 0.006(6) 0.005(6)
C43 0.064(8) 0.079(9) 0.039(7) 0.016(6) 0.012(6) -0.010(7)
C44 0.031(4) 0.021(4) 0.023(4) 0.015(3) 0.008(3) 0.007(3)
C45 0.024(5) 0.034(6) 0.014(5) 0.011(4) 0.004(4) 0.013(4)
C46 0.026(4) 0.027(4) 0.017(4) 0.013(3) 0.001(3) 0.006(3)
C47 0.053(6) 0.029(6) 0.019(5) 0.012(5) 0.006(5) 0.017(5)
C48 0.052(7) 0.033(6) 0.026(6) 0.008(5) 0.012(5) 0.016(5)
C49 0.046(6) 0.050(7) 0.023(6) 0.028(5) 0.015(5) 0.018(5)
C50 0.030(5) 0.032(5) 0.020(5) 0.020(4) 0.006(4) 0.011(4)
C51 0.086(7) 0.049(6) 0.037(5) 0.014(5) 0.030(5) 0.029(5)
C52 0.129(15) 0.093(15) 0.034(7) 0.022(9) 0.047(8) 0.055(12)
C53 0.079(10) 0.075(11) 0.092(13) 0.034(11) 0.049(9) 0.029(7)
C54 0.081(14) 0.061(9) 0.066(12) 0.027(10) 0.038(10) 0.041(8)
C52X 0.107(19) 0.074(16) 0.064(17) 0.025(12) 0.063(13) 0.038(12)
C53X 0.076(19) 0.08(2) 0.053(17) 0.012(13) 0.028(11) 0.039(14)
C54X 0.080(16) 0.077(15) 0.040(15) -0.004(10) 0.036(10) 0.027(11)
C55 0.034(3) 0.029(4) 0.026(3) 0.020(3) 0.007(3) 0.005(3)
C56 0.031(3) 0.023(4) 0.029(3) 0.017(3) 0.004(3) 0.014(3)
C57 0.031(3) 0.025(4) 0.026(3) 0.019(3) 0.003(2) 0.011(3)
C58 0.033(3) 0.027(4) 0.027(4) 0.019(3) 0.008(3) 0.011(3)
C59 0.032(3) 0.029(4) 0.034(4) 0.021(3) 0.004(3) 0.010(3)
C60 0.043(6) 0.023(5) 0.028(6) 0.019(4) 0.009(5) 0.010(5)
C61 0.040(5) 0.022(5) 0.025(4) 0.018(3) 0.010(4) 0.013(4)
C62 0.033(6) 0.063(6) 0.039(5) 0.024(5) 0.009(4) 0.006(5)
C63 0.049(9) 0.110(13) 0.047(6) 0.007(7) 0.018(7) -0.005(9)
C64 0.055(9) 0.072(6) 0.081(12) 0.015(7) 0.030(9) -0.014(7)
C65 0.034(8) 0.125(12) 0.087(10) 0.064(11) 0.001(7) 0.013(9)
C63X 0.06(2) 0.077(17) 0.07(2) 0.010(14) 0.03(2) 0.01(2)
C64X 0.04(2) 0.079(18) 0.07(2) 0.045(16) 0.014(19) -0.017(19)
C65X 0.042(19) 0.10(2) 0.061(16) 0.021(14) -0.007(12) 0.00(2)
C66 0.038(6) 0.027(6) 0.031(6) 0.018(5) 0.000(4) 0.009(4)
C67 0.031(6) 0.034(6) 0.020(5) 0.005(5) 0.010(4) 0.012(5)
C68 0.027(6) 0.030(6) 0.022(5) 0.009(4) 0.008(4) 0.008(5)
C69 0.030(6) 0.032(6) 0.039(6) 0.014(5) 0.016(5) 0.010(5)
C70 0.040(6) 0.037(6) 0.017(5) 0.018(5) 0.006(4) 0.013(5)
C71 0.046(7) 0.037(6) 0.022(6) 0.018(5) 0.005(5) 0.013(5)
C72 0.030(6) 0.037(6) 0.021(5) 0.011(5) 0.010(4) 0.013(5)
C73 0.047(7) 0.049(7) 0.032(7) 0.022(5) -0.004(5) 0.001(6)
C74 0.070(9) 0.061(9) 0.122(12) 0.026(8) -0.001(8) 0.030(7)
C75 0.071(9) 0.133(13) 0.064(10) 0.054(9) -0.022(7) -0.030(8)
C76 0.044(7) 0.068(8) 0.053(8) 0.016(6) 0.005(5) 0.014(6)
C77 0.043(6) 0.033(6) 0.009(5) 0.016(4) 0.005(4) 0.014(5)
C78 0.029(5) 0.024(5) 0.023(6) 0.016(4) 0.006(4) 0.010(4)
C79 0.041(5) 0.027(5) 0.018(5) 0.013(4) 0.009(4) 0.016(4)
C80 0.041(5) 0.032(5) 0.020(4) 0.019(3) 0.004(4) 0.016(4)
C81 0.038(5) 0.027(5) 0.022(5) 0.016(4) 0.008(4) 0.013(4)
C82 0.040(6) 0.019(5) 0.031(6) 0.014(4) 0.020(5) 0.013(4)
C83 0.038(6) 0.019(5) 0.021(5) 0.011(4) 0.010(4) 0.011(4)
C84 0.044(6) 0.036(6) 0.034(6) 0.022(5) 0.009(5) 0.017(5)
C85 0.058(7) 0.041(7) 0.067(8) 0.039(6) 0.004(6) 0.024(5)
C86 0.062(7) 0.053(7) 0.050(7) 0.016(6) 0.018(6) 0.041(6)
C87 0.041(6) 0.051(7) 0.045(7) 0.021(6) 0.010(5) 0.022(5)
C88 0.041(6) 0.022(5) 0.020(5) 0.012(4) -0.001(4) 0.011(4)
N1 0.031(4) 0.035(4) 0.019(3) 0.018(3) 0.002(3) 0.003(3)
C89 0.021(5) 0.053(7) 0.019(6) 0.016(5) 0.012(4) 0.011(5)
C90 0.036(7) 0.136(12) 0.057(8) 0.001(8) 0.009(6) 0.037(7)
N2 0.034(3) 0.033(4) 0.019(3) 0.020(3) 0.003(3) 0.006(3)
C91 0.036(5) 0.042(6) 0.021(5) 0.021(4) 0.009(4) 0.008(4)
C92 0.049(6) 0.089(9) 0.090(9) 0.050(8) 0.030(6) 0.032(6)
K1 0.0601(16) 0.0490(16) 0.0337(14) 0.0107(12) 0.0106(11) 0.0120(12)
N3 0.154(15) 0.136(14) 0.21(2) 0.122(14) -0.005(12) -0.030(11)
C93 0.133(16) 0.037(9) 0.107(14) -0.003(9) -0.059(12) 0.030(10)
C94 0.083(10) 0.074(10) 0.133(14) 0.069(10) 0.045(9) 0.012(8)
N4 0.226(18) 0.156(15) 0.052(9) 0.001(10) 0.026(11) -0.002(12)
C95 0.25(3) 0.084(13) 0.127(19) 0.001(14) 0.085(19) -0.069(15)
C96 0.20(2) 0.131(16) 0.111(16) -0.025(13) 0.047(14) -0.066(14)
N5 0.134(14) 0.180(13) 0.158(15) -0.024(11) -0.037(9) 0.050(11)
C97 0.116(14) 0.124(11) 0.182(17) 0.047(12) 0.007(10) 0.060(11)
C98 0.133(15) 0.25(2) 0.32(2) 0.244(19) 0.004(13) 0.045(15)
N6 0.121(9) 0.075(8) 0.040(7) 0.030(6) 0.028(6) 0.039(7)
C99 0.058(7) 0.079(10) 0.017(6) 0.014(6) 0.011(5) 0.024(7)
C100 0.074(8) 0.054(8) 0.022(6) 0.003(5) 0.010(5) 0.019(6)
Cr3 0.0383(9) 0.0279(9) 0.0185(9) 0.0137(7) 0.0059(7) 0.0109(7)
Cr4 0.0447(10) 0.0302(9) 0.0200(9) 0.0121(7) 0.0032(7) 0.0132(7)
O9 0.043(4) 0.024(4) 0.014(3) 0.003(3) 0.004(3) 0.004(3)
O10 0.031(3) 0.027(3) 0.018(3) 0.017(2) 0.000(2) 0.007(2)
O11 0.038(4) 0.028(4) 0.015(3) 0.012(3) 0.005(3) 0.007(3)
O12 0.033(4) 0.029(4) 0.024(4) 0.012(3) 0.006(3) 0.012(3)
O13 0.040(4) 0.027(4) 0.014(3) 0.008(3) 0.003(3) 0.001(3)
O14 0.053(4) 0.027(4) 0.026(4) 0.018(3) -0.006(3) 0.014(3)
O15 0.052(4) 0.029(4) 0.018(4) 0.007(3) 0.005(3) 0.013(3)
O16 0.038(4) 0.025(4) 0.020(4) 0.014(3) 0.005(3) 0.009(3)
C101 0.024(5) 0.033(6) 0.011(5) 0.000(4) 0.001(4) 0.006(4)
C102 0.034(5) 0.018(5) 0.026(5) 0.016(4) 0.010(4) 0.007(4)
C103 0.040(5) 0.028(5) 0.016(5) 0.015(4) 0.009(4) 0.017(4)
C104 0.043(6) 0.031(6) 0.028(6) 0.018(5) 0.006(5) 0.018(5)
C105 0.039(6) 0.034(6) 0.026(6) 0.011(5) 0.006(5) 0.006(5)
C106 0.038(6) 0.026(6) 0.011(5) 0.006(4) 0.005(4) 0.011(5)
C107 0.048(7) 0.041(7) 0.040(7) 0.024(5) 0.002(5) 0.009(5)
C108 0.093(9) 0.061(8) 0.026(7) 0.002(6) -0.016(6) 0.025(7)
C109 0.063(8) 0.091(10) 0.065(9) 0.048(8) -0.014(6) 0.005(7)
C110 0.082(8) 0.053(8) 0.043(7) 0.026(6) -0.016(6) 0.002(6)
C111 0.047(6) 0.021(5) 0.030(6) 0.016(4) 0.001(5) 0.013(5)
C112 0.029(4) 0.023(5) 0.029(4) 0.017(4) 0.001(3) 0.012(4)
C113 0.029(4) 0.023(4) 0.021(4) 0.015(3) 0.005(3) 0.008(3)
C114 0.059(7) 0.014(5) 0.027(6) 0.015(4) 0.000(5) 0.011(5)
C115 0.034(6) 0.028(6) 0.040(7) 0.023(5) 0.003(5) 0.004(5)
C116 0.038(4) 0.031(5) 0.027(5) 0.025(4) 0.005(3) 0.008(3)
C117 0.034(3) 0.026(4) 0.025(3) 0.021(3) 0.000(3) 0.008(3)
C118 0.055(8) 0.052(8) 0.051(8) 0.025(6) -0.003(6) 0.007(6)
C119 0.071(10) 0.129(14) 0.154(15) 0.095(12) -0.005(9) -0.028(9)
C120 0.058(9) 0.105(12) 0.125(14) 0.009(10) 0.002(8) 0.000(8)
C121 0.066(9) 0.113(13) 0.110(13) 0.006(10) 0.010(8) -0.025(8)
C122 0.039(5) 0.036(4) 0.021(4) 0.023(3) 0.006(4) 0.011(3)
C123 0.031(5) 0.028(5) 0.008(5) 0.008(4) 0.003(4) 0.007(4)
C124 0.037(4) 0.030(4) 0.012(4) 0.015(3) 0.002(3) 0.007(3)
C125 0.047(5) 0.032(6) 0.028(5) 0.025(4) 0.021(4) 0.012(4)
C126 0.049(6) 0.039(6) 0.007(5) 0.008(4) 0.003(4) 0.005(5)
C127 0.043(6) 0.031(6) 0.016(5) 0.014(4) 0.005(4) 0.016(5)
C128 0.045(6) 0.027(6) 0.010(5) 0.010(4) 0.004(4) 0.002(5)
C129 0.039(6) 0.035(6) 0.029(6) 0.023(5) 0.006(5) 0.006(5)
C130 0.050(7) 0.058(8) 0.069(9) 0.030(7) 0.010(6) 0.023(6)
C131 0.049(7) 0.054(8) 0.062(8) 0.014(6) 0.024(6) 0.018(6)
C132 0.057(8) 0.123(11) 0.052(8) 0.054(8) 0.031(6) 0.028(7)
C133 0.054(6) 0.028(6) 0.014(5) 0.005(4) 0.006(4) 0.010(5)
C134 0.037(6) 0.021(5) 0.030(6) 0.019(5) 0.008(5) 0.013(4)
C135 0.035(6) 0.028(6) 0.021(5) 0.015(4) 0.013(4) 0.007(5)
C136 0.052(6) 0.025(6) 0.025(6) 0.011(4) 0.011(5) 0.016(5)
C137 0.039(6) 0.026(6) 0.036(6) 0.018(5) 0.010(5) 0.012(5)
C138 0.044(6) 0.036(6) 0.018(5) 0.018(5) 0.005(5) 0.011(5)
C139 0.030(5) 0.031(6) 0.019(5) 0.018(4) 0.011(4) 0.011(4)
C140 0.048(6) 0.044(7) 0.030(6) 0.021(5) 0.016(5) 0.025(5)
C141 0.083(9) 0.065(8) 0.054(8) 0.047(7) 0.019(6) 0.031(7)
C142 0.072(8) 0.067(8) 0.043(7) 0.034(6) 0.013(6) 0.043(6)
C143 0.046(7) 0.062(8) 0.047(7) 0.031(6) 0.001(5) 0.021(6)
C144 0.038(5) 0.035(5) 0.019(5) 0.020(4) 0.008(4) 0.012(4)
C145 0.034(6) 0.033(6) 0.017(5) 0.005(4) 0.004(5) 0.006(5)
C146 0.032(6) 0.029(6) 0.023(6) 0.017(4) 0.005(4) 0.000(5)
C147 0.040(6) 0.023(6) 0.041(7) 0.015(5) 0.019(5) 0.006(5)
C148 0.041(6) 0.042(7) 0.020(6) 0.014(5) 0.004(5) 0.012(5)
C149 0.048(6) 0.032(6) 0.017(5) 0.016(4) 0.008(5) 0.016(5)
C150 0.027(5) 0.037(6) 0.028(6) 0.017(5) 0.006(5) 0.009(5)
C151 0.048(7) 0.054(7) 0.031(7) 0.021(5) -0.008(5) 0.000(6)
C152 0.099(10) 0.127(13) 0.028(8) 0.000(8) 0.002(7) -0.022(9)
C153 0.062(8) 0.052(8) 0.066(9) 0.023(6) -0.028(6) -0.010(6)
C154 0.059(8) 0.071(9) 0.090(10) 0.041(8) -0.014(7) -0.001(7)
C155 0.037(6) 0.031(6) 0.022(6) 0.019(5) 0.005(4) 0.005(5)
C156 0.038(6) 0.040(6) 0.025(6) 0.017(5) -0.006(5) 0.015(5)
C157 0.050(6) 0.031(6) 0.020(6) 0.004(5) 0.004(5) 0.009(5)
C158 0.035(6) 0.039(6) 0.019(5) 0.014(5) 0.002(4) 0.010(5)
C159 0.052(6) 0.028(6) 0.033(6) 0.018(5) 0.008(5) 0.016(5)
C160 0.051(6) 0.038(6) 0.020(6) 0.014(5) -0.002(5) 0.022(5)
C161 0.069(7) 0.023(6) 0.019(6) 0.010(5) 0.008(5) 0.017(5)
C162 0.051(5) 0.041(5) 0.042(5) 0.022(4) 0.001(4) 0.024(4)
C163 0.086(15) 0.093(15) 0.040(6) 0.011(9) -0.007(9) 0.048(13)
C164 0.085(16) 0.032(7) 0.071(14) 0.023(9) -0.006(12) 0.035(9)
C165 0.065(11) 0.104(16) 0.092(15) 0.048(14) 0.025(11) 0.031(11)
C16A 0.049(11) 0.078(14) 0.093(17) 0.030(10) -0.006(10) 0.009(8)
C16B 0.068(10) 0.057(10) 0.062(8) 0.042(7) 0.003(7) 0.023(7)
C16C 0.102(18) 0.076(14) 0.059(12) 0.011(9) -0.002(10) 0.066(11)
C166 0.058(7) 0.036(6) 0.015(5) 0.003(5) -0.002(5) 0.016(5)
C167 0.041(6) 0.040(7) 0.019(6) 0.008(5) 0.001(5) 0.019(5)
C168 0.046(7) 0.043(7) 0.020(6) 0.008(5) 0.006(5) 0.016(5)
C169 0.058(7) 0.039(7) 0.018(6) 0.010(5) 0.006(5) 0.016(6)
C170 0.075(8) 0.041(7) 0.011(5) 0.004(5) 0.007(5) 0.030(6)
C171 0.068(8) 0.041(7) 0.018(6) 0.016(5) 0.011(5) 0.016(6)
C172 0.046(6) 0.033(6) 0.016(5) 0.005(4) 0.006(5) 0.013(5)
C173 0.084(9) 0.045(7) 0.038(7) 0.017(6) 0.022(6) 0.036(7)
C174 0.081(8) 0.058(8) 0.035(7) 0.015(6) 0.018(6) 0.047(6)
C175 0.071(9) 0.057(8) 0.081(10) 0.021(7) 0.011(7) 0.026(7)
C176 0.114(10) 0.059(8) 0.055(8) 0.031(6) 0.041(7) 0.057(7)
C177 0.054(6) 0.030(5) 0.023(5) 0.016(3) 0.012(4) 0.016(4)
C178 0.030(4) 0.021(4) 0.029(3) 0.018(3) 0.007(3) 0.009(3)
C179 0.034(3) 0.027(4) 0.025(3) 0.018(3) 0.004(3) 0.014(3)
C180 0.041(4) 0.035(6) 0.030(6) 0.021(4) 0.018(4) 0.017(4)
C181 0.035(6) 0.035(6) 0.028(6) 0.016(5) 0.004(5) 0.014(5)
C182 0.046(7) 0.027(6) 0.026(6) 0.020(5) 0.006(5) 0.016(5)
C183 0.031(5) 0.025(5) 0.026(4) 0.021(3) 0.013(4) 0.012(4)
C184 0.044(7) 0.056(7) 0.041(7) 0.029(6) 0.016(5) 0.028(6)
C185 0.054(8) 0.077(9) 0.078(10) 0.015(7) 0.012(6) 0.021(7)
C186 0.044(7) 0.089(9) 0.060(8) 0.051(7) 0.018(6) 0.012(6)
C187 0.050(7) 0.079(9) 0.047(8) 0.026(7) -0.001(6) 0.002(6)
C188 0.047(6) 0.014(5) 0.026(6) 0.014(4) 0.004(5) 0.003(4)
N7 0.050(5) 0.018(4) 0.014(4) 0.009(3) 0.014(4) 0.007(4)
C189 0.034(6) 0.046(7) 0.022(6) 0.018(5) 0.009(5) 0.012(5)
C190 0.045(7) 0.125(12) 0.046(8) 0.029(7) 0.008(6) 0.027(7)
N8 0.047(5) 0.034(5) 0.018(5) 0.007(4) 0.012(4) 0.011(4)
C191 0.059(8) 0.033(6) 0.022(6) 0.014(5) 0.013(5) 0.006(6)
C192 0.029(7) 0.137(13) 0.096(11) 0.055(9) -0.006(6) 0.018(7)
K2 0.0571(15) 0.0536(16) 0.0311(14) 0.0107(12) 0.0078(11) 0.0169(12)
N9 0.113(10) 0.103(10) 0.058(8) 0.043(7) 0.014(6) 0.005(8)
C193 0.062(8) 0.074(10) 0.027(7) 0.007(7) -0.001(6) 0.010(7)
C194 0.055(7) 0.068(9) 0.029(7) 0.002(6) 0.009(5) 0.013(6)
N10 0.132(12) 0.177(13) 0.216(15) -0.050(11) 0.101(11) -0.009(11)
C195 0.094(11) 0.108(11) 0.162(14) 0.021(10) 0.052(10) 0.001(10)
C196 0.097(10) 0.237(18) 0.180(16) 0.164(15) 0.054(11) 0.047(12)
N11 0.227(14) 0.061(9) 0.326(19) 0.052(11) 0.164(13) 0.060(10)
C197 0.198(14) 0.072(10) 0.213(17) 0.041(11) 0.123(12) 0.041(10)
C198 0.128(12) 0.038(7) 0.132(13) 0.028(8) 0.020(9) 0.019(7)
N12 0.44(3) 0.35(3) 0.32(2) 0.264(19) 0.19(2) 0.265(19)
C199 0.31(2) 0.23(2) 0.195(18) 0.170(14) 0.154(17) 0.167(15)
C200 0.192(17) 0.137(15) 0.144(16) 0.082(12) 0.072(13) 0.073(12)

loop_
_atom_type_symbol
_atom_type_description
_atom_type_scat_dispersion_real
_atom_type_scat_dispersion_imag
_atom_type_scat_source
C C 0.0033 0.0016 'International Tables Vol C Tables 4.2.6.8 and 6.1.1.4'
H H 0.0000 0.0000 'International Tables Vol C Tables 4.2.6.8 and 6.1.1.4'
N N 0.0061 0.0033 'International Tables Vol C Tables 4.2.6.8 and 6.1.1.4'
O O 0.0106 0.0060 'International Tables Vol C Tables 4.2.6.8 and 6.1.1.4'
K K 0.2009 0.2494 'International Tables Vol C Tables 4.2.6.8 and 6.1.1.4'
Cr Cr 0.3209 0.6236 'International Tables Vol C Tables 4.2.6.8 and 6.1.1.4'

loop_
_geom_angle_atom_site_label_1
_geom_angle_atom_site_label_2
_geom_angle_atom_site_label_3
_geom_angle
_geom_angle_site_symmetry_1
_geom_angle_site_symmetry_3
_geom_angle_publ_flag
O4 Cr1 O3 92.9(2) . . ?
O4 Cr1 O5 92.7(2) . . ?
O3 Cr1 O5 98.3(2) . . ?
O4 Cr1 O1 93.2(2) . . ?
O3 Cr1 O1 173.6(2) . . ?
O5 Cr1 O1 79.5(2) . . ?
O4 Cr1 O2 175.3(2) . . ?
O3 Cr1 O2 91.8(2) . . ?
O5 Cr1 O2 85.9(2) . . ?
O1 Cr1 O2 82.1(2) . . ?
O4 Cr1 N1 92.3(3) . . ?
O3 Cr1 N1 93.7(3) . . ?
O5 Cr1 N1 166.7(3) . . ?
O1 Cr1 N1 88.0(2) . . ?
O2 Cr1 N1 88.1(2) . . ?
O7 Cr2 O8 93.0(2) . . ?
O7 Cr2 O1 98.3(2) . . ?
O8 Cr2 O1 90.3(2) . . ?
O7 Cr2 O5 174.5(2) . . ?
O8 Cr2 O5 91.8(2) . . ?
O1 Cr2 O5 79.0(2) . . ?
O7 Cr2 O6 92.1(2) . . ?
O8 Cr2 O6 174.9(2) . . ?
O1 Cr2 O6 88.5(2) . . ?
O5 Cr2 O6 83.1(2) . . ?
O7 Cr2 N2 93.2(3) . . ?
O8 Cr2 N2 90.8(2) . . ?
O1 Cr2 N2 168.4(3) . . ?
O5 Cr2 N2 89.4(2) . . ?
O6 Cr2 N2 89.4(2) . . ?
C1 O1 Cr2 135.3(5) . . ?
C1 O1 Cr1 123.5(5) . . ?
Cr2 O1 Cr1 101.2(2) . . ?
C12 O2 Cr1 122.1(5) . . ?
C23 O3 Cr1 114.2(5) . . ?
C23 O3 K1 119.1(5) . . ?
Cr1 O3 K1 125.3(3) . . ?
C34 O4 Cr1 120.6(5) . . ?
C45 O5 Cr1 138.4(5) . . ?
C45 O5 Cr2 121.4(5) . . ?
Cr1 O5 Cr2 100.1(2) . . ?
C56 O6 Cr2 117.2(4) . . ?
C67 O7 Cr2 118.8(5) . . ?
C78 O8 Cr2 119.6(5) . . ?
O1 C1 C2 119.3(7) . . ?
O1 C1 C6 119.4(7) . . ?
C2 C1 C6 121.0(8) . . ?
C3 C2 C1 118.7(8) . . ?
C3 C2 C44 120.1(7) . . ?
C1 C2 C44 121.2(7) . . ?
C2 C3 C4 123.6(8) . . ?
C5 C4 C3 115.2(8) . . ?
C5 C4 C7 121.7(8) . . ?
C3 C4 C7 123.1(8) . . ?
C4 C5 C6 124.2(9) . . ?
C5 C6 C1 117.2(8) . . ?
C5 C6 C11 120.3(8) . . ?
C1 C6 C11 122.5(8) . . ?
C9 C7 C10 107.5(9) . . ?
C9 C7 C8 107.7(9) . . ?
C10 C7 C8 108.5(10) . . ?
C9 C7 C4 112.6(9) . . ?
C10 C7 C4 111.5(8) . . ?
C8 C7 C4 108.8(8) . . ?
C6 C11 C13 113.0(7) . . ?
C13 C12 O2 122.2(8) . . ?
C13 C12 C17 122.0(8) . . ?
O2 C12 C17 115.8(8) . . ?
C14 C13 C12 119.3(8) . . ?
C14 C13 C11 118.2(8) . . ?
C12 C13 C11 122.5(8) . . ?
C13 C14 C15 121.9(9) . . ?
C16 C15 C14 116.6(8) . . ?
C16 C15 C18 120.0(9) . . ?
C14 C15 C18 123.4(10) . . ?
C15 C16 C17 124.5(9) . . ?
C16 C17 C12 115.6(9) . . ?
C16 C17 C22 121.3(8) . . ?
C12 C17 C22 122.8(8) . . ?
C20 C18 C19 116.8(12) . . ?
C19 C18 C20X 131(3) . . ?
C20 C18 C15 113.9(12) . . ?
C19 C18 C15 111.4(10) . . ?
C20X C18 C15 112(3) . . ?
C20X C18 C21X 114(2) . . ?
C15 C18 C21X 126.4(19) . . ?
C20X C18 C19X 104(2) . . ?
C15 C18 C19X 99.4(15) . . ?
C21X C18 C19X 95.8(19) . . ?
C20 C18 C21 104.7(11) . . ?
C19 C18 C21 100.6(11) . . ?
C15 C18 C21 107.9(9) . . ?
C24 C22 C17 113.6(7) . . ?
O3 C23 C28 124.0(8) . . ?
O3 C23 C24 117.7(8) . . ?
C28 C23 C24 118.3(8) . . ?
C25 C24 C23 117.1(8) . . ?
C25 C24 C22 121.4(8) . . ?
C23 C24 C22 121.1(8) . . ?
C26 C25 C24 126.4(9) . . ?
C25 C26 C27 114.8(8) . . ?
C25 C26 C29 126.7(8) . . ?
C27 C26 C29 118.3(8) . . ?
C28 C27 C26 120.7(8) . . ?
C23 C28 C27 122.7(8) . . ?
C23 C28 C33 120.1(8) . . ?
C27 C28 C33 117.0(8) . . ?
C32X C29 C30X 108(2) . . ?
C32X C29 C26 107.6(19) . . ?
C30 C29 C26 111.8(9) . . ?
C30X C29 C26 117(2) . . ?
C30 C29 C32 106.8(13) . . ?
C26 C29 C32 113.9(9) . . ?
C30 C29 C31 109.3(11) . . ?
C26 C29 C31 110.1(9) . . ?
C32 C29 C31 104.6(10) . . ?
C32X C29 C31X 109.0(19) . . ?
C30X C29 C31X 105.9(18) . . ?
C26 C29 C31X 108.9(17) . . ?
C35 C33 C28 111.0(7) . . ?
O4 C34 C35 120.6(8) . . ?
O4 C34 C39 120.0(7) . . ?
C35 C34 C39 119.4(8) . . ?
C36 C35 C34 120.2(8) . . ?
C36 C35 C33 120.8(8) . . ?
C34 C35 C33 118.7(8) . . ?
C35 C36 C37 122.4(8) . . ?
C36 C37 C38 115.6(8) . . ?
C36 C37 C40 122.8(8) . . ?
C38 C37 C40 121.6(8) . . ?
C39 C38 C37 124.2(8) . . ?
C38 C39 C34 118.2(8) . . ?
C38 C39 C44 122.2(8) . . ?
C34 C39 C44 119.5(8) . . ?
C42 C40 C37 115.6(8) . . ?
C42 C40 C41 107.8(9) . . ?
C37 C40 C41 109.8(8) . . ?
C42 C40 C43 107.0(8) . . ?
C37 C40 C43 110.0(8) . . ?
C41 C40 C43 106.2(9) . . ?
C39 C44 C2 112.4(6) . . ?
O5 C45 C46 121.0(7) . . ?
O5 C45 C50 119.0(7) . . ?
C46 C45 C50 120.0(8) . . ?
O5 C45 K1 106.6(4) . . ?
C46 C45 K1 86.9(5) . . ?
C50 C45 K1 77.8(5) . . ?
C47 C46 C45 118.6(8) . . ?
C47 C46 C88 120.4(8) . . ?
C45 C46 C88 120.8(7) . . ?
C47 C46 K1 85.3(5) . . ?
C45 C46 K1 69.1(4) . . ?
C88 C46 K1 120.0(5) . . ?
C46 C47 C48 124.1(8) . . ?
C47 C48 C49 115.7(8) . . ?
C47 C48 C51 123.2(8) . . ?
C49 C48 C51 121.1(8) . . ?
C50 C49 C48 122.8(8) . . ?
C50 C49 K1 70.5(5) . . ?
C48 C49 K1 86.6(6) . . ?
C49 C50 C45 118.7(8) . . ?
C49 C50 C55 119.0(8) . . ?
C45 C50 C55 122.0(8) . . ?
C49 C50 K1 85.9(6) . . ?
C45 C50 K1 76.9(5) . . ?
C55 C50 K1 112.6(5) . . ?
C52 C51 C54 113.1(12) . . ?
C52 C51 C48 110.6(10) . . ?
C54 C51 C48 113.7(10) . . ?
C52X C51 C48 117.1(13) . . ?
C52X C51 C53X 109.7(16) . . ?
C48 C51 C53X 113.5(14) . . ?
C52X C51 C54X 104.1(16) . . ?
C48 C51 C54X 106.1(12) . . ?
C53X C51 C54X 105.2(14) . . ?
C52 C51 C53 106.3(11) . . ?
C54 C51 C53 105.5(11) . . ?
C48 C51 C53 107.0(10) . . ?
C57 C55 C50 112.8(6) . . ?
O6 C56 C61 120.0(8) . . ?
O6 C56 C57 120.7(7) . . ?
C61 C56 C57 119.1(8) . . ?
C58 C57 C56 118.6(8) . . ?
C58 C57 C55 120.0(8) . . ?
C56 C57 C55 121.1(8) . . ?
C57 C58 C59 123.8(8) . . ?
C58 C59 C60 115.5(8) . . ?
C58 C59 C62 124.6(8) . . ?
C60 C59 C62 120.0(8) . . ?
C61 C60 C59 123.1(8) . . ?
C60 C61 C56 119.8(8) . . ?
C60 C61 C66 119.1(8) . . ?
C56 C61 C66 120.8(8) . . ?
C59 C62 C63X 106(2) . . ?
C59 C62 C65X 119(2) . . ?
C63X C62 C65X 108(2) . . ?
C59 C62 C63 112.8(8) . . ?
C59 C62 C65 110.8(8) . . ?
C63 C62 C65 106.3(11) . . ?
C59 C62 C64X 103.9(18) . . ?
C63X C62 C64X 111(2) . . ?
C65X C62 C64X 108(2) . . ?
C59 C62 C64 110.6(9) . . ?
C63 C62 C64 108.6(10) . . ?
C65 C62 C64 107.7(9) . . ?
C68 C66 C61 110.4(7) . . ?
O7 C67 C68 123.2(8) . . ?
O7 C67 C72 118.1(8) . . ?
C68 C67 C72 118.7(8) . . ?
C69 C68 C67 121.2(8) . . ?
C69 C68 C66 120.0(8) . . ?
C67 C68 C66 118.5(8) . . ?
C68 C69 C70 122.2(8) . . ?
C71 C70 C69 115.1(8) . . ?
C71 C70 C73 121.5(8) . . ?
C69 C70 C73 123.1(8) . . ?
C72 C71 C70 125.8(8) . . ?
C71 C72 C67 116.9(8) . . ?
C71 C72 C77 120.6(8) . . ?
C67 C72 C77 122.0(8) . . ?
C75 C73 C76 106.8(9) . . ?
C75 C73 C70 110.2(8) . . ?
C76 C73 C70 113.8(8) . . ?
C75 C73 C74 109.1(10) . . ?
C76 C73 C74 107.0(9) . . ?
C70 C73 C74 109.7(8) . . ?
C72 C77 C79 113.3(7) . . ?
O8 C78 C83 120.7(7) . . ?
O8 C78 C79 119.8(7) . . ?
C83 C78 C79 119.4(7) . . ?
C80 C79 C78 118.8(8) . . ?
C80 C79 C77 121.5(7) . . ?
C78 C79 C77 119.4(7) . . ?
C79 C80 C81 122.8(8) . . ?
C80 C81 C82 117.5(8) . . ?
C80 C81 C84 120.3(8) . . ?
C82 C81 C84 122.1(8) . . ?
C83 C82 C81 121.6(8) . . ?
C82 C83 C78 119.8(8) . . ?
C82 C83 C88 121.3(8) . . ?
C78 C83 C88 118.8(7) . . ?
C87 C84 C81 111.4(7) . . ?
C87 C84 C86 107.7(8) . . ?
C81 C84 C86 112.0(7) . . ?
C87 C84 C85 109.2(8) . . ?
C81 C84 C85 107.5(7) . . ?
C86 C84 C85 108.9(8) . . ?
C83 C88 C46 111.6(7) . . ?
C89 N1 Cr1 172.6(7) . . ?
N1 C89 C90 176.8(11) . . ?
C91 N2 Cr2 174.9(8) . . ?
N2 C91 C92 176.9(10) . . ?
O3 K1 N5 87.1(4) . . ?
O3 K1 N6 88.7(2) . . ?
N5 K1 N6 99.8(5) . . ?
O3 K1 N3 109.4(4) . . ?
N5 K1 N3 78.9(5) . . ?
N6 K1 N3 161.6(5) . . ?
O3 K1 N4 151.6(4) . . ?
N5 K1 N4 67.7(5) . . ?
N6 K1 N4 83.2(4) . . ?
N3 K1 N4 79.4(5) . . ?
O3 K1 C45 69.58(19) . . ?
N5 K1 C45 149.9(4) . . ?
N6 K1 C45 98.6(3) . . ?
N3 K1 C45 90.8(4) . . ?
N4 K1 C45 138.5(4) . . ?
O3 K1 C50 80.7(2) . . ?
N5 K1 C50 167.1(4) . . ?
N6 K1 C50 76.0(3) . . ?
N3 K1 C50 109.0(4) . . ?
N4 K1 C50 123.0(4) . . ?
C45 K1 C50 25.3(2) . . ?
O3 K1 C49 104.2(2) . . ?
N5 K1 C49 167.7(4) . . ?
N6 K1 C49 76.0(3) . . ?
N3 K1 C49 101.4(4) . . ?
N4 K1 C49 100.1(4) . . ?
C45 K1 C49 42.1(2) . . ?
C50 K1 C49 23.6(2) . . ?
O3 K1 C46 84.53(19) . . ?
N5 K1 C46 140.3(5) . . ?
N6 K1 C46 118.7(3) . . ?
N3 K1 C46 67.7(4) . . ?
N4 K1 C46 123.1(4) . . ?
C45 K1 C46 24.03(19) . . ?
C50 K1 C46 42.72(19) . . ?
C49 K1 C46 47.7(2) . . ?
C93 N3 K1 118.5(14) . . ?
N3 C93 C94 178.0(17) . . ?
C95 N4 K1 122.6(17) . . ?
N4 C95 C96 179(2) . . ?
C97 N5 K1 143(2) . . ?
N5 C97 C98 177(3) . . ?
C99 N6 K1 160.8(9) . . ?
N6 C99 C100 179.1(13) . . ?
O12 Cr3 O11 91.8(2) . . ?
O12 Cr3 O13 91.9(2) . . ?
O11 Cr3 O13 98.2(2) . . ?
O12 Cr3 O10 175.3(2) . . ?
O11 Cr3 O10 92.8(2) . . ?
O13 Cr3 O10 86.8(2) . . ?
O12 Cr3 O9 91.9(2) . . ?
O11 Cr3 O9 175.6(2) . . ?
O13 Cr3 O9 79.3(2) . . ?
O10 Cr3 O9 83.5(2) . . ?
O12 Cr3 N7 90.2(2) . . ?
O11 Cr3 N7 93.8(2) . . ?
O13 Cr3 N7 167.7(3) . . ?
O10 Cr3 N7 90.1(2) . . ?
O9 Cr3 N7 88.5(2) . . ?
O15 Cr4 O16 95.1(2) . . ?
O15 Cr4 O9 97.3(2) . . ?
O16 Cr4 O9 91.2(2) . . ?
O15 Cr4 O13 172.3(3) . . ?
O16 Cr4 O13 91.8(2) . . ?
O9 Cr4 O13 79.3(2) . . ?
O15 Cr4 O14 91.3(2) . . ?
O16 Cr4 O14 173.5(2) . . ?
O9 Cr4 O14 87.0(2) . . ?
O13 Cr4 O14 81.7(2) . . ?
O15 Cr4 N8 93.3(3) . . ?
O16 Cr4 N8 92.6(3) . . ?
O9 Cr4 N8 168.4(3) . . ?
O13 Cr4 N8 89.6(3) . . ?
O14 Cr4 N8 87.9(3) . . ?
C101 O9 Cr4 136.4(5) . . ?
C101 O9 Cr3 122.3(5) . . ?
Cr4 O9 Cr3 101.2(2) . . ?
C112 O10 Cr3 118.3(4) . . ?
C123 O11 Cr3 114.3(5) . . ?
C123 O11 K2 120.4(4) . . ?
Cr3 O11 K2 124.6(3) . . ?
C134 O12 Cr3 122.9(5) . . ?
C145 O13 Cr3 138.4(5) . . ?
C145 O13 Cr4 121.7(5) . . ?
Cr3 O13 Cr4 100.0(2) . . ?
C156 O14 Cr4 121.1(5) . . ?
C167 O15 Cr4 117.4(5) . . ?
C178 O16 Cr4 118.0(5) . . ?
O9 C101 C106 119.2(7) . . ?
O9 C101 C102 120.5(8) . . ?
C106 C101 C102 120.3(7) . . ?
C103 C102 C101 117.6(8) . . ?
C103 C102 C144 121.7(7) . . ?
C101 C102 C144 120.6(7) . . ?
C104 C103 C102 124.3(8) . . ?
C103 C104 C105 116.7(8) . . ?
C103 C104 C107 125.1(8) . . ?
C105 C104 C107 118.2(8) . . ?
C106 C105 C104 121.6(9) . . ?
C105 C106 C101 119.7(8) . . ?
C105 C106 C111 119.0(8) . . ?
C101 C106 C111 121.3(7) . . ?
C109 C107 C108 108.9(9) . . ?
C109 C107 C104 112.2(8) . . ?
C108 C107 C104 109.0(8) . . ?
C109 C107 C110 108.2(8) . . ?
C108 C107 C110 107.7(8) . . ?
C104 C107 C110 110.7(8) . . ?
C106 C111 C113 113.5(7) . . ?
O10 C112 C113 121.8(8) . . ?
O10 C112 C117 120.1(8) . . ?
C113 C112 C117 118.0(8) . . ?
C114 C113 C112 119.5(8) . . ?
C114 C113 C111 119.3(8) . . ?
C112 C113 C111 120.9(8) . . ?
C113 C114 C115 123.4(9) . . ?
C114 C115 C116 116.4(9) . . ?
C114 C115 C118 122.3(9) . . ?
C116 C115 C118 121.3(9) . . ?
C117 C116 C115 122.9(9) . . ?
C116 C117 C112 119.7(8) . . ?
C116 C117 C122 120.5(8) . . ?
C112 C117 C122 119.4(8) . . ?
C115 C118 C120 112.3(9) . . ?
C115 C118 C121 114.6(9) . . ?
C120 C118 C121 106.0(10) . . ?
C115 C118 C119 109.6(8) . . ?
C120 C118 C119 107.7(11) . . ?
C121 C118 C119 106.3(11) . . ?
C117 C122 C124 111.3(6) . . ?
O11 C123 C124 121.3(7) . . ?
O11 C123 C128 119.9(8) . . ?
C124 C123 C128 118.7(8) . . ?
C125 C124 C123 120.2(8) . . ?
C125 C124 C122 118.4(8) . . ?
C123 C124 C122 120.9(7) . . ?
C124 C125 C126 123.6(8) . . ?
C125 C126 C127 114.7(8) . . ?
C125 C126 C129 121.9(8) . . ?
C127 C126 C129 123.3(8) . . ?
C128 C127 C126 124.2(8) . . ?
C127 C128 C123 118.6(8) . . ?
C127 C128 C133 118.8(8) . . ?
C123 C128 C133 122.4(8) . . ?
C130 C129 C126 112.0(8) . . ?
C130 C129 C131 108.9(8) . . ?
C126 C129 C131 113.2(8) . . ?
C130 C129 C132 107.6(8) . . ?
C126 C129 C132 109.5(7) . . ?
C131 C129 C132 105.4(8) . . ?
C128 C133 C135 112.7(7) . . ?
O12 C134 C135 120.3(8) . . ?
O12 C134 C139 119.9(7) . . ?
C135 C134 C139 119.8(8) . . ?
C136 C135 C134 119.2(8) . . ?
C136 C135 C133 121.1(8) . . ?
C134 C135 C133 119.7(8) . . ?
C137 C136 C135 121.7(8) . . ?
C138 C137 C136 117.4(8) . . ?
C138 C137 C140 119.1(8) . . ?
C136 C137 C140 123.5(8) . . ?
C139 C138 C137 123.8(8) . . ?
C138 C139 C134 118.1(8) . . ?
C138 C139 C144 121.8(8) . . ?
C134 C139 C144 120.0(7) . . ?
C143 C140 C142 107.2(8) . . ?
C143 C140 C141 109.5(8) . . ?
C142 C140 C141 108.7(8) . . ?
C143 C140 C137 110.2(8) . . ?
C142 C140 C137 112.5(8) . . ?
C141 C140 C137 108.7(8) . . ?
C102 C144 C139 114.3(7) . . ?
O13 C145 C146 120.2(8) . . ?
O13 C145 C150 119.6(8) . . ?
C146 C145 C150 120.2(8) . . ?
O13 C145 K2 107.1(5) . . ?
C146 C145 K2 84.9(5) . . ?
C150 C145 K2 79.0(5) . . ?
C145 C146 C147 119.6(8) . . ?
C145 C146 C188 121.7(8) . . ?
C147 C146 C188 118.6(8) . . ?
C145 C146 K2 71.0(5) . . ?
C147 C146 K2 83.7(5) . . ?
C188 C146 K2 119.5(5) . . ?
C146 C147 C148 123.1(8) . . ?
C146 C147 K2 72.9(5) . . ?
C148 C147 K2 79.3(5) . . ?
C149 C148 C147 114.7(8) . . ?
C149 C148 C151 121.5(8) . . ?
C147 C148 C151 123.8(9) . . ?
C149 C148 K2 72.7(5) . . ?
C147 C148 K2 77.6(5) . . ?
C151 C148 K2 118.9(6) . . ?
C150 C149 C148 126.0(8) . . ?
C150 C149 K2 72.7(5) . . ?
C148 C149 K2 84.0(5) . . ?
C149 C150 C145 116.2(8) . . ?
C149 C150 C155 121.1(8) . . ?
C145 C150 C155 122.6(8) . . ?
C149 C150 K2 83.4(5) . . ?
C145 C150 K2 74.9(5) . . ?
C155 C150 K2 112.9(5) . . ?
C153 C151 C148 113.1(8) . . ?
C153 C151 C152 108.8(9) . . ?
C148 C151 C152 109.2(8) . . ?
C153 C151 C154 107.4(9) . . ?
C148 C151 C154 110.1(9) . . ?
C152 C151 C154 108.2(9) . . ?
C157 C155 C150 113.5(7) . . ?
O14 C156 C161 119.1(8) . . ?
O14 C156 C157 118.7(8) . . ?
C161 C156 C157 122.1(8) . . ?
C158 C157 C156 116.7(8) . . ?
C158 C157 C155 120.2(8) . . ?
C156 C157 C155 123.1(8) . . ?
C157 C158 C159 123.4(8) . . ?
C160 C159 C158 116.9(8) . . ?
C160 C159 C162 121.1(8) . . ?
C158 C159 C162 122.0(8) . . ?
C161 C160 C159 122.0(8) . . ?
C160 C161 C156 118.9(8) . . ?
C160 C161 C166 120.2(8) . . ?
C156 C161 C166 120.8(8) . . ?
C16C C162 C163 126.1(14) . . ?
C16C C162 C16A 111.4(14) . . ?
C16C C162 C159 115.3(11) . . ?
C163 C162 C159 116.7(10) . . ?
C16A C162 C159 109.2(11) . . ?
C163 C162 C165 108.2(13) . . ?
C159 C162 C165 111.1(11) . . ?
C163 C162 C164 106.9(13) . . ?
C159 C162 C164 107.8(10) . . ?
C165 C162 C164 105.4(12) . . ?
C16C C162 C16B 107.1(13) . . ?
C16A C162 C16B 106.0(12) . . ?
C159 C162 C16B 107.3(10) . . ?
C164 C162 C16B 70.1(11) . . ?
C161 C166 C168 110.5(7) . . ?
O15 C167 C172 122.2(8) . . ?
O15 C167 C168 119.2(9) . . ?
C172 C167 C168 118.6(8) . . ?
C169 C168 C167 119.6(9) . . ?
C169 C168 C166 121.5(9) . . ?
C167 C168 C166 118.6(8) . . ?
C168 C169 C170 123.3(9) . . ?
C171 C170 C169 115.5(9) . . ?
C171 C170 C173 120.1(10) . . ?
C169 C170 C173 124.4(9) . . ?
C170 C171 C172 124.0(9) . . ?
C167 C172 C171 119.0(9) . . ?
C167 C172 C177 121.5(8) . . ?
C171 C172 C177 119.1(9) . . ?
C170 C173 C175 111.0(9) . . ?
C170 C173 C176 109.2(8) . . ?
C175 C173 C176 109.3(9) . . ?
C170 C173 C174 111.4(9) . . ?
C175 C173 C174 108.1(9) . . ?
C176 C173 C174 107.7(8) . . ?
C179 C177 C172 110.9(7) . . ?
O16 C178 C183 119.6(7) . . ?
O16 C178 C179 121.8(8) . . ?
C183 C178 C179 118.6(8) . . ?
C180 C179 C178 119.5(8) . . ?
C180 C179 C177 122.3(8) . . ?
C178 C179 C177 118.1(8) . . ?
C179 C180 C181 123.8(8) . . ?
C182 C181 C180 114.9(8) . . ?
C182 C181 C184 124.0(9) . . ?
C180 C181 C184 121.1(8) . . ?
C183 C182 C181 123.8(9) . . ?
C182 C183 C178 119.4(8) . . ?
C182 C183 C188 121.1(8) . . ?
C178 C183 C188 119.4(8) . . ?
C187 C184 C181 112.7(8) . . ?
C187 C184 C186 109.2(9) . . ?
C181 C184 C186 107.8(7) . . ?
C187 C184 C185 109.1(8) . . ?
C181 C184 C185 110.3(8) . . ?
C186 C184 C185 107.6(9) . . ?
C183 C188 C146 112.7(7) . . ?
C189 N7 Cr3 172.9(7) . . ?
N7 C189 C190 178.5(10) . . ?
C191 N8 Cr4 176.1(8) . . ?
N8 C191 C192 178.0(11) . . ?
O11 K2 N10 93.2(4) . . ?
O11 K2 N9 93.6(3) . . ?
N10 K2 N9 94.5(5) . . ?
O11 K2 N11 123.0(4) . . ?
N10 K2 N11 73.9(4) . . ?
N9 K2 N11 141.6(5) . . ?
O11 K2 C145 70.4(2) . . ?
N10 K2 C145 157.5(5) . . ?
N9 K2 C145 101.6(3) . . ?
N11 K2 C145 101.6(4) . . ?
O11 K2 C150 81.3(2) . . ?
N10 K2 C150 169.7(4) . . ?
N9 K2 C150 77.3(3) . . ?
N11 K2 C150 116.4(3) . . ?
C145 K2 C150 26.1(2) . . ?
O11 K2 C146 85.6(2) . . ?
N10 K2 C146 145.1(5) . . ?
N9 K2 C146 120.4(3) . . ?
N11 K2 C146 77.7(3) . . ?
C145 K2 C146 24.1(2) . . ?
C150 K2 C146 43.6(2) . . ?
O11 K2 C149 105.1(2) . . ?
N10 K2 C149 159.3(5) . . ?
N9 K2 C149 75.3(3) . . ?
N11 K2 C149 102.8(3) . . ?
C145 K2 C149 42.8(2) . . ?
C150 K2 C149 23.8(2) . . ?
C146 K2 C149 48.3(2) . . ?
O11 K2 C147 108.8(2) . . ?
N10 K2 C147 141.4(4) . . ?
N9 K2 C147 114.7(3) . . ?
N11 K2 C147 67.5(3) . . ?
C145 K2 C147 41.7(2) . . ?
C150 K2 C147 48.9(2) . . ?
C146 K2 C147 23.42(19) . . ?
C149 K2 C147 40.2(2) . . ?
O11 K2 C148 120.0(2) . . ?
N10 K2 C148 145.5(4) . . ?
N9 K2 C148 92.8(3) . . ?
N11 K2 C148 79.5(3) . . ?
C145 K2 C148 49.9(2) . . ?
C150 K2 C148 42.7(2) . . ?
C146 K2 C148 41.9(2) . . ?
C149 K2 C148 23.3(2) . . ?
C147 K2 C148 23.10(19) . . ?
C193 N9 K2 158.4(10) . . ?
N9 C193 C194 179.0(13) . . ?
C195 N10 K2 137.1(15) . . ?
N10 C195 C196 178(2) . . ?
C197 N11 K2 124.5(13) . . ?
N11 C197 C198 171(2) . . ?
N12 C199 C200 175(3) . . ?

loop_
_geom_bond_atom_site_label_1
_geom_bond_atom_site_label_2
_geom_bond_distance
_geom_bond_site_symmetry_2
_geom_bond_publ_flag
Cr1 O4 1.906(5) . ?
Cr1 O3 1.941(6) . ?
Cr1 O5 1.961(6) . ?
Cr1 O1 2.024(5) . ?
Cr1 O2 2.052(6) . ?
Cr1 N1 2.085(8) . ?
Cr2 O7 1.922(6) . ?
Cr2 O8 1.927(5) . ?
Cr2 O1 1.953(6) . ?
Cr2 O5 2.049(5) . ?
Cr2 O6 2.060(5) . ?
Cr2 N2 2.069(7) . ?
O1 C1 1.393(9) . ?
O2 C12 1.392(10) . ?
O3 C23 1.352(9) . ?
O3 K1 2.744(6) . ?
O4 C34 1.347(9) . ?
O5 C45 1.379(9) . ?
O6 C56 1.372(9) . ?
O7 C67 1.346(9) . ?
O8 C78 1.346(9) . ?
C1 C2 1.397(11) . ?
C1 C6 1.409(11) . ?
C2 C3 1.367(11) . ?
C2 C44 1.542(11) . ?
C3 C4 1.413(11) . ?
C4 C5 1.391(12) . ?
C4 C7 1.532(12) . ?
C5 C6 1.391(12) . ?
C6 C11 1.519(12) . ?
C7 C9 1.489(14) . ?
C7 C10 1.525(11) . ?
C7 C8 1.526(12) . ?
C11 C13 1.563(11) . ?
C12 C13 1.392(12) . ?
C12 C17 1.419(12) . ?
C13 C14 1.375(11) . ?
C14 C15 1.418(13) . ?
C15 C16 1.384(13) . ?
C15 C18 1.515(13) . ?
C16 C17 1.405(12) . ?
C17 C22 1.505(12) . ?
C18 C20 1.504(16) . ?
C18 C19 1.511(13) . ?
C18 C20X 1.51(2) . ?
C18 C21X 1.552(18) . ?
C18 C19X 1.614(18) . ?
C18 C21 1.620(14) . ?
C22 C24 1.483(12) . ?
C23 C28 1.357(12) . ?
C23 C24 1.462(12) . ?
C24 C25 1.375(11) . ?
C25 C26 1.373(12) . ?
C26 C27 1.446(12) . ?
C26 C29 1.514(12) . ?
C27 C28 1.391(11) . ?
C28 C33 1.554(11) . ?
C29 C32X 1.497(18) . ?
C29 C30 1.500(13) . ?
C29 C30X 1.511(18) . ?
C29 C32 1.525(13) . ?
C29 C31 1.543(15) . ?
C29 C31X 1.56(2) . ?
C33 C35 1.541(11) . ?
C34 C35 1.403(11) . ?
C34 C39 1.419(11) . ?
C35 C36 1.385(11) . ?
C36 C37 1.399(12) . ?
C37 C38 1.415(12) . ?
C37 C40 1.509(12) . ?
C38 C39 1.374(11) . ?
C39 C44 1.522(11) . ?
C40 C42 1.502(13) . ?
C40 C41 1.557(13) . ?
C40 C43 1.580(13) . ?
C45 C46 1.410(11) . ?
C45 C50 1.419(11) . ?
C45 K1 3.235(8) . ?
C46 C47 1.365(11) . ?
C46 C88 1.543(11) . ?
C46 K1 3.458(8) . ?
C47 C48 1.401(12) . ?
C48 C49 1.418(12) . ?
C48 C51 1.517(13) . ?
C49 C50 1.377(11) . ?
C49 K1 3.434(9) . ?
C50 C55 1.525(11) . ?
C50 K1 3.247(9) . ?
C51 C52 1.487(14) . ?
C51 C54 1.499(14) . ?
C51 C52X 1.505(16) . ?
C51 C53X 1.53(2) . ?
C51 C54X 1.563(16) . ?
C51 C53 1.572(18) . ?
C55 C57 1.525(11) . ?
C56 C61 1.398(11) . ?
C56 C57 1.425(11) . ?
C57 C58 1.384(11) . ?
C58 C59 1.398(11) . ?
C59 C60 1.414(12) . ?
C59 C62 1.518(12) . ?
C60 C61 1.376(11) . ?
C61 C66 1.535(12) . ?
C62 C63X 1.520(18) . ?
C62 C65X 1.522(18) . ?
C62 C63 1.525(12) . ?
C62 C65 1.526(12) . ?
C62 C64X 1.54(2) . ?
C62 C64 1.553(15) . ?
C66 C68 1.531(11) . ?
C67 C68 1.390(11) . ?
C67 C72 1.447(12) . ?
C68 C69 1.388(11) . ?
C69 C70 1.407(11) . ?
C70 C71 1.393(11) . ?
C70 C73 1.527(12) . ?
C71 C72 1.383(11) . ?
C72 C77 1.506(11) . ?
C73 C75 1.516(14) . ?
C73 C76 1.518(13) . ?
C73 C74 1.536(14) . ?
C77 C79 1.533(11) . ?
C78 C83 1.406(11) . ?
C78 C79 1.436(11) . ?
C79 C80 1.377(11) . ?
C80 C81 1.404(11) . ?
C81 C82 1.411(11) . ?
C81 C84 1.536(11) . ?
C82 C83 1.394(11) . ?
C83 C88 1.517(11) . ?
C84 C87 1.517(12) . ?
C84 C86 1.543(12) . ?
C84 C85 1.556(12) . ?
N1 C89 1.125(9) . ?
C89 C90 1.443(12) . ?
N2 C91 1.135(9) . ?
C91 C92 1.470(12) . ?
K1 N5 2.798(15) . ?
K1 N6 2.799(11) . ?
K1 N3 2.831(14) . ?
K1 N4 2.967(15) . ?
N3 C93 1.26(2) . ?
C93 C94 1.55(2) . ?
N4 C95 1.23(3) . ?
C95 C96 1.70(3) . ?
N5 C97 1.096(18) . ?
C97 C98 1.38(2) . ?
N6 C99 1.128(13) . ?
C99 C100 1.459(15) . ?
Cr3 O12 1.920(6) . ?
Cr3 O11 1.957(5) . ?
Cr3 O13 1.959(6) . ?
Cr3 O10 2.033(5) . ?
Cr3 O9 2.033(5) . ?
Cr3 N7 2.062(8) . ?
Cr4 O15 1.901(6) . ?
Cr4 O16 1.904(5) . ?
Cr4 O9 1.940(6) . ?
Cr4 O13 2.051(6) . ?
Cr4 O14 2.063(6) . ?
Cr4 N8 2.078(8) . ?
O9 C101 1.372(9) . ?
O10 C112 1.360(9) . ?
O11 C123 1.344(9) . ?
O11 K2 2.708(6) . ?
O12 C134 1.351(9) . ?
O13 C145 1.361(9) . ?
O14 C156 1.393(9) . ?
O15 C167 1.360(10) . ?
O16 C178 1.341(9) . ?
C101 C106 1.400(11) . ?
C101 C102 1.417(11) . ?
C102 C103 1.390(11) . ?
C102 C144 1.503(11) . ?
C103 C104 1.378(11) . ?
C104 C105 1.422(11) . ?
C104 C107 1.535(12) . ?
C105 C106 1.387(11) . ?
C106 C111 1.528(11) . ?
C107 C109 1.517(13) . ?
C107 C108 1.533(13) . ?
C107 C110 1.547(12) . ?
C111 C113 1.545(11) . ?
C112 C113 1.412(11) . ?
C112 C117 1.422(12) . ?
C113 C114 1.381(11) . ?
C114 C115 1.385(12) . ?
C115 C116 1.395(12) . ?
C115 C118 1.509(13) . ?
C116 C117 1.378(11) . ?
C117 C122 1.515(11) . ?
C118 C120 1.520(15) . ?
C118 C121 1.532(15) . ?
C118 C119 1.541(15) . ?
C122 C124 1.546(11) . ?
C123 C124 1.400(11) . ?
C123 C128 1.433(11) . ?
C124 C125 1.382(11) . ?
C125 C126 1.411(11) . ?
C126 C127 1.411(12) . ?
C126 C129 1.511(12) . ?
C127 C128 1.387(11) . ?
C128 C133 1.527(11) . ?
C129 C130 1.490(13) . ?
C129 C131 1.542(12) . ?
C129 C132 1.553(12) . ?
C133 C135 1.534(11) . ?
C134 C135 1.402(11) . ?
C134 C139 1.424(11) . ?
C135 C136 1.402(11) . ?
C136 C137 1.393(12) . ?
C137 C138 1.387(12) . ?
C137 C140 1.546(12) . ?
C138 C139 1.375(11) . ?
C139 C144 1.519(11) . ?
C140 C143 1.523(13) . ?
C140 C142 1.538(12) . ?
C140 C141 1.542(13) . ?
C145 C146 1.375(11) . ?
C145 C150 1.452(12) . ?
C145 K2 3.186(9) . ?
C146 C147 1.396(11) . ?
C146 C188 1.549(11) . ?
C146 K2 3.357(9) . ?
C147 C148 1.402(12) . ?
C147 K2 3.490(9) . ?
C148 C149 1.399(12) . ?
C148 C151 1.521(12) . ?
C148 K2 3.511(9) . ?
C149 C150 1.372(11) . ?
C149 K2 3.371(9) . ?
C150 C155 1.519(11) . ?
C150 K2 3.240(9) . ?
C151 C153 1.503(13) . ?
C151 C152 1.530(14) . ?
C151 C154 1.548(14) . ?
C155 C157 1.515(12) . ?
C156 C161 1.402(12) . ?
C156 C157 1.414(11) . ?
C157 C158 1.404(11) . ?
C158 C159 1.420(12) . ?
C159 C160 1.408(12) . ?
C159 C162 1.531(12) . ?
C160 C161 1.397(11) . ?
C161 C166 1.535(12) . ?
C162 C16C 1.505(15) . ?
C162 C163 1.510(14) . ?
C162 C16A 1.520(15) . ?
C162 C165 1.531(15) . ?
C162 C164 1.594(18) . ?
C162 C16B 1.612(18) . ?
C166 C168 1.560(13) . ?
C167 C172 1.387(12) . ?
C167 C168 1.434(12) . ?
C168 C169 1.370(12) . ?
C169 C170 1.395(13) . ?
C170 C171 1.392(12) . ?
C170 C173 1.530(13) . ?
C171 C172 1.395(12) . ?
C172 C177 1.532(12) . ?
C173 C175 1.530(14) . ?
C173 C176 1.535(13) . ?
C173 C174 1.557(13) . ?
C177 C179 1.522(11) . ?
C178 C183 1.416(11) . ?
C178 C179 1.423(11) . ?
C179 C180 1.369(11) . ?
C180 C181 1.419(12) . ?
C181 C182 1.407(12) . ?
C181 C184 1.518(12) . ?
C182 C183 1.379(11) . ?
C183 C188 1.525(11) . ?
C184 C187 1.517(13) . ?
C184 C186 1.539(12) . ?
C184 C185 1.551(13) . ?
N7 C189 1.149(10) . ?
C189 C190 1.439(13) . ?
N8 C191 1.152(11) . ?
C191 C192 1.455(14) . ?
K2 N10 2.757(14) . ?
K2 N9 2.823(11) . ?
K2 N11 2.863(14) . ?
N9 C193 1.148(11) . ?
C193 C194 1.448(12) . ?
N10 C195 1.118(12) . ?
C195 C196 1.416(13) . ?
N11 C197 1.192(13) . ?
C197 C198 1.502(13) . ?
N12 C199 1.132(14) . ?
C199 C200 1.458(14) . ?

loop_
_geom_torsion_atom_site_label_1
_geom_torsion_atom_site_label_2
_geom_torsion_atom_site_label_3
_geom_torsion_atom_site_label_4
_geom_torsion
_geom_torsion_site_symmetry_1
_geom_torsion_site_symmetry_2
_geom_torsion_site_symmetry_3
_geom_torsion_site_symmetry_4
_geom_torsion_publ_flag
O7 Cr2 O1 C1 -7.6(7) . . . . ?
O8 Cr2 O1 C1 85.5(7) . . . . ?
O5 Cr2 O1 C1 177.3(7) . . . . ?
O6 Cr2 O1 C1 -99.5(7) . . . . ?
O7 Cr2 O1 Cr1 172.2(2) . . . . ?
O8 Cr2 O1 Cr1 -94.7(2) . . . . ?
O5 Cr2 O1 Cr1 -2.9(2) . . . . ?
O6 Cr2 O1 Cr1 80.3(2) . . . . ?
N2 Cr2 O1 Cr1 0.8(14) . . . . ?
O4 Cr1 O1 C1 -84.9(6) . . . . ?
O5 Cr1 O1 C1 -177.1(6) . . . . ?
O2 Cr1 O1 C1 95.6(6) . . . . ?
N1 Cr1 O1 C1 7.3(6) . . . . ?
O4 Cr1 O1 Cr2 95.2(3) . . . . ?
O5 Cr1 O1 Cr2 3.1(2) . . . . ?
O2 Cr1 O1 Cr2 -84.2(2) . . . . ?
N1 Cr1 O1 Cr2 -172.5(3) . . . . ?
O3 Cr1 O2 C12 90.9(6) . . . . ?
O5 Cr1 O2 C12 -170.9(6) . . . . ?
O1 Cr1 O2 C12 -91.0(6) . . . . ?
N1 Cr1 O2 C12 -2.7(6) . . . . ?
O4 Cr1 O3 C23 88.4(6) . . . . ?
O5 Cr1 O3 C23 -178.4(6) . . . . ?
O2 Cr1 O3 C23 -92.3(6) . . . . ?
N1 Cr1 O3 C23 -4.1(6) . . . . ?
O4 Cr1 O3 K1 -77.8(3) . . . . ?
O5 Cr1 O3 K1 15.3(3) . . . . ?
O2 Cr1 O3 K1 101.4(3) . . . . ?
N1 Cr1 O3 K1 -170.4(3) . . . . ?
O3 Cr1 O4 C34 -93.2(6) . . . . ?
O5 Cr1 O4 C34 168.3(6) . . . . ?
O1 Cr1 O4 C34 88.7(6) . . . . ?
N1 Cr1 O4 C34 0.6(6) . . . . ?
O4 Cr1 O5 C45 81.1(8) . . . . ?
O3 Cr1 O5 C45 -12.2(8) . . . . ?
O1 Cr1 O5 C45 173.9(8) . . . . ?
O2 Cr1 O5 C45 -103.4(8) . . . . ?
N1 Cr1 O5 C45 -166.6(10) . . . . ?
O4 Cr1 O5 Cr2 -95.7(2) . . . . ?
O3 Cr1 O5 Cr2 171.0(2) . . . . ?
O1 Cr1 O5 Cr2 -2.9(2) . . . . ?
O2 Cr1 O5 Cr2 79.8(2) . . . . ?
N1 Cr1 O5 Cr2 16.6(12) . . . . ?
O8 Cr2 O5 C45 -84.5(6) . . . . ?
O1 Cr2 O5 C45 -174.5(6) . . . . ?
O6 Cr2 O5 C45 95.7(6) . . . . ?
N2 Cr2 O5 C45 6.3(6) . . . . ?
O8 Cr2 O5 Cr1 93.0(2) . . . . ?
O1 Cr2 O5 Cr1 3.0(2) . . . . ?
O6 Cr2 O5 Cr1 -86.7(2) . . . . ?
N2 Cr2 O5 Cr1 -176.2(3) . . . . ?
O7 Cr2 O6 C56 88.7(6) . . . . ?
O1 Cr2 O6 C56 -173.0(6) . . . . ?
O5 Cr2 O6 C56 -93.9(6) . . . . ?
N2 Cr2 O6 C56 -4.4(6) . . . . ?
O8 Cr2 O7 C67 91.6(6) . . . . ?
O1 Cr2 O7 C67 -177.6(6) . . . . ?
O6 Cr2 O7 C67 -88.8(6) . . . . ?
N2 Cr2 O7 C67 0.7(6) . . . . ?
O7 Cr2 O8 C78 -92.1(6) . . . . ?
O1 Cr2 O8 C78 169.6(6) . . . . ?
O5 Cr2 O8 C78 90.5(6) . . . . ?
N2 Cr2 O8 C78 1.1(6) . . . . ?
Cr2 O1 C1 C2 -99.3(8) . . . . ?
Cr1 O1 C1 C2 80.9(8) . . . . ?
Cr2 O1 C1 C6 86.6(9) . . . . ?
Cr1 O1 C1 C6 -93.2(8) . . . . ?
O1 C1 C2 C3 -177.2(7) . . . . ?
C6 C1 C2 C3 -3.3(12) . . . . ?
O1 C1 C2 C44 0.3(11) . . . . ?
C6 C1 C2 C44 174.3(7) . . . . ?
C1 C2 C3 C4 -0.4(12) . . . . ?
C44 C2 C3 C4 -178.0(7) . . . . ?
C2 C3 C4 C5 2.6(12) . . . . ?
C2 C3 C4 C7 -179.3(8) . . . . ?
C3 C4 C5 C6 -1.4(13) . . . . ?
C7 C4 C5 C6 -179.5(8) . . . . ?
C4 C5 C6 C1 -2.0(13) . . . . ?
C4 C5 C6 C11 178.2(8) . . . . ?
O1 C1 C6 C5 178.3(7) . . . . ?
C2 C1 C6 C5 4.4(12) . . . . ?
O1 C1 C6 C11 -1.8(12) . . . . ?
C2 C1 C6 C11 -175.8(7) . . . . ?
C5 C4 C7 C9 -25.9(12) . . . . ?
C3 C4 C7 C9 156.2(9) . . . . ?
C5 C4 C7 C10 -146.9(10) . . . . ?
C3 C4 C7 C10 35.2(13) . . . . ?
C5 C4 C7 C8 93.5(12) . . . . ?
C3 C4 C7 C8 -84.5(11) . . . . ?
C5 C6 C11 C13 -91.6(10) . . . . ?
C1 C6 C11 C13 88.5(10) . . . . ?
Cr1 O2 C12 C13 91.1(9) . . . . ?
Cr1 O2 C12 C17 -86.8(8) . . . . ?
O2 C12 C13 C14 178.1(8) . . . . ?
C17 C12 C13 C14 -4.1(13) . . . . ?
O2 C12 C13 C11 -2.5(13) . . . . ?
C17 C12 C13 C11 175.3(8) . . . . ?
C6 C11 C13 C14 92.7(10) . . . . ?
C6 C11 C13 C12 -86.6(10) . . . . ?
C12 C13 C14 C15 1.0(14) . . . . ?
C11 C13 C14 C15 -178.4(8) . . . . ?
C13 C14 C15 C16 2.6(14) . . . . ?
C13 C14 C15 C18 -174.8(9) . . . . ?
C14 C15 C16 C17 -3.4(15) . . . . ?
C18 C15 C16 C17 174.1(9) . . . . ?
C15 C16 C17 C12 0.6(14) . . . . ?
C15 C16 C17 C22 173.8(9) . . . . ?
C13 C12 C17 C16 3.3(13) . . . . ?
O2 C12 C17 C16 -178.8(7) . . . . ?
C13 C12 C17 C22 -169.8(8) . . . . ?
O2 C12 C17 C22 8.1(12) . . . . ?
C16 C15 C18 C20 -152.9(11) . . . . ?
C14 C15 C18 C20 24.4(16) . . . . ?
C16 C15 C18 C19 72.5(14) . . . . ?
C14 C15 C18 C19 -110.2(13) . . . . ?
C16 C15 C18 C20X -132(2) . . . . ?
C14 C15 C18 C20X 45(2) . . . . ?
C16 C15 C18 C21X 14(3) . . . . ?
C14 C15 C18 C21X -169(2) . . . . ?
C16 C15 C18 C19X 118.4(19) . . . . ?
C14 C15 C18 C19X -64(2) . . . . ?
C16 C15 C18 C21 -37.1(14) . . . . ?
C14 C15 C18 C21 140.2(11) . . . . ?
C16 C17 C22 C24 -84.2(10) . . . . ?
C12 C17 C22 C24 88.5(10) . . . . ?
Cr1 O3 C23 C28 -85.2(9) . . . . ?
K1 O3 C23 C28 82.0(9) . . . . ?
Cr1 O3 C23 C24 91.2(7) . . . . ?
K1 O3 C23 C24 -101.6(7) . . . . ?
O3 C23 C24 C25 -175.6(7) . . . . ?
C28 C23 C24 C25 1.1(12) . . . . ?
O3 C23 C24 C22 -3.1(12) . . . . ?
C28 C23 C24 C22 173.5(8) . . . . ?
C17 C22 C24 C25 74.7(10) . . . . ?
C17 C22 C24 C23 -97.4(10) . . . . ?
C23 C24 C25 C26 -0.4(13) . . . . ?
C22 C24 C25 C26 -172.8(8) . . . . ?
C24 C25 C26 C27 -0.4(13) . . . . ?
C24 C25 C26 C29 174.0(8) . . . . ?
C25 C26 C27 C28 0.5(12) . . . . ?
C29 C26 C27 C28 -174.4(8) . . . . ?
O3 C23 C28 C27 175.4(7) . . . . ?
C24 C23 C28 C27 -1.1(12) . . . . ?
O3 C23 C28 C33 0.2(13) . . . . ?
C24 C23 C28 C33 -176.2(7) . . . . ?
C26 C27 C28 C23 0.2(13) . . . . ?
C26 C27 C28 C33 175.6(7) . . . . ?
C25 C26 C29 C32X 102(2) . . . . ?
C27 C26 C29 C32X -84(2) . . . . ?
C25 C26 C29 C30 -89.0(15) . . . . ?
C27 C26 C29 C30 85.2(15) . . . . ?
C25 C26 C29 C30X -136(2) . . . . ?
C27 C26 C29 C30X 38(2) . . . . ?
C25 C26 C29 C32 149.9(12) . . . . ?
C27 C26 C29 C32 -35.9(14) . . . . ?
C25 C26 C29 C31 32.7(14) . . . . ?
C27 C26 C29 C31 -153.1(11) . . . . ?
C25 C26 C29 C31X -16(2) . . . . ?
C27 C26 C29 C31X 158(2) . . . . ?
C23 C28 C33 C35 96.7(9) . . . . ?
C27 C28 C33 C35 -78.8(9) . . . . ?
Cr1 O4 C34 C35 90.3(8) . . . . ?
Cr1 O4 C34 C39 -91.4(8) . . . . ?
O4 C34 C35 C36 178.4(7) . . . . ?
C39 C34 C35 C36 0.0(11) . . . . ?
O4 C34 C35 C33 -6.9(11) . . . . ?
C39 C34 C35 C33 174.7(7) . . . . ?
C28 C33 C35 C36 88.0(9) . . . . ?
C28 C33 C35 C34 -86.6(9) . . . . ?
C34 C35 C36 C37 -0.3(12) . . . . ?
C33 C35 C36 C37 -174.9(8) . . . . ?
C35 C36 C37 C38 0.5(12) . . . . ?
C35 C36 C37 C40 -179.8(8) . . . . ?
C36 C37 C38 C39 -0.5(12) . . . . ?
C40 C37 C38 C39 179.9(8) . . . . ?
C37 C38 C39 C34 0.2(12) . . . . ?
C37 C38 C39 C44 175.8(7) . . . . ?
O4 C34 C39 C38 -178.3(7) . . . . ?
C35 C34 C39 C38 0.0(11) . . . . ?
O4 C34 C39 C44 5.9(11) . . . . ?
C35 C34 C39 C44 -175.7(7) . . . . ?
C36 C37 C40 C42 1.9(13) . . . . ?
C38 C37 C40 C42 -178.4(8) . . . . ?
C36 C37 C40 C41 -120.2(10) . . . . ?
C38 C37 C40 C41 59.5(11) . . . . ?
C36 C37 C40 C43 123.3(9) . . . . ?
C38 C37 C40 C43 -57.1(11) . . . . ?
C38 C39 C44 C2 -82.8(9) . . . . ?
C34 C39 C44 C2 92.8(9) . . . . ?
C3 C2 C44 C39 81.8(9) . . . . ?
C1 C2 C44 C39 -95.7(9) . . . . ?
Cr1 O5 C45 C46 -92.3(9) . . . . ?
Cr2 O5 C45 C46 84.0(8) . . . . ?
Cr1 O5 C45 C50 89.2(10) . . . . ?
Cr2 O5 C45 C50 -94.5(8) . . . . ?
Cr1 O5 C45 K1 4.1(9) . . . . ?
Cr2 O5 C45 K1 -179.5(3) . . . . ?
O5 C45 C46 C47 179.4(7) . . . . ?
C50 C45 C46 C47 -2.0(12) . . . . ?
K1 C45 C46 C47 72.0(7) . . . . ?
O5 C45 C46 C88 -5.8(12) . . . . ?
C50 C45 C46 C88 172.7(7) . . . . ?
K1 C45 C46 C88 -113.3(7) . . . . ?
O5 C45 C46 K1 107.5(7) . . . . ?
C50 C45 C46 K1 -74.0(7) . . . . ?
C45 C46 C47 C48 1.2(13) . . . . ?
C88 C46 C47 C48 -173.5(8) . . . . ?
K1 C46 C47 C48 64.3(9) . . . . ?
C46 C47 C48 C49 0.3(13) . . . . ?
C46 C47 C48 C51 180.0(9) . . . . ?
C47 C48 C49 C50 -1.0(13) . . . . ?
C51 C48 C49 C50 179.3(9) . . . . ?
C47 C48 C49 K1 -65.2(8) . . . . ?
C51 C48 C49 K1 115.1(8) . . . . ?
C48 C49 C50 C45 0.2(13) . . . . ?
K1 C49 C50 C45 72.6(7) . . . . ?
C48 C49 C50 C55 174.0(8) . . . . ?
K1 C49 C50 C55 -113.7(7) . . . . ?
C48 C49 C50 K1 -72.4(8) . . . . ?
O5 C45 C50 C49 179.9(7) . . . . ?
C46 C45 C50 C49 1.3(12) . . . . ?
K1 C45 C50 C49 -77.8(8) . . . . ?
O5 C45 C50 C55 6.3(12) . . . . ?
C46 C45 C50 C55 -172.2(7) . . . . ?
K1 C45 C50 C55 108.7(7) . . . . ?
O5 C45 C50 K1 -102.3(7) . . . . ?
C46 C45 C50 K1 79.1(7) . . . . ?
C47 C48 C51 C52 120.1(13) . . . . ?
C49 C48 C51 C52 -60.2(15) . . . . ?
C47 C48 C51 C54 -8.4(16) . . . . ?
C49 C48 C51 C54 171.3(12) . . . . ?
C47 C48 C51 C52X 177.5(18) . . . . ?
C49 C48 C51 C52X -3(2) . . . . ?
C47 C48 C51 C53X -53.0(18) . . . . ?
C49 C48 C51 C53X 126.6(16) . . . . ?
C47 C48 C51 C54X 61.9(16) . . . . ?
C49 C48 C51 C54X -118.4(15) . . . . ?
C47 C48 C51 C53 -124.5(11) . . . . ?
C49 C48 C51 C53 55.2(13) . . . . ?
C49 C50 C55 C57 -88.2(10) . . . . ?
C45 C50 C55 C57 85.3(10) . . . . ?
K1 C50 C55 C57 173.6(5) . . . . ?
Cr2 O6 C56 C61 -84.3(8) . . . . ?
Cr2 O6 C56 C57 91.3(7) . . . . ?
O6 C56 C57 C58 -172.7(7) . . . . ?
C61 C56 C57 C58 2.9(11) . . . . ?
O6 C56 C57 C55 1.3(11) . . . . ?
C61 C56 C57 C55 176.9(7) . . . . ?
C50 C55 C57 C58 80.3(9) . . . . ?
C50 C55 C57 C56 -93.6(9) . . . . ?
C56 C57 C58 C59 -1.3(12) . . . . ?
C55 C57 C58 C59 -175.3(7) . . . . ?
C57 C58 C59 C60 -0.8(12) . . . . ?
C57 C58 C59 C62 178.0(8) . . . . ?
C58 C59 C60 C61 1.4(12) . . . . ?
C62 C59 C60 C61 -177.5(8) . . . . ?
C59 C60 C61 C56 0.2(12) . . . . ?
C59 C60 C61 C66 173.7(7) . . . . ?
O6 C56 C61 C60 173.3(7) . . . . ?
C57 C56 C61 C60 -2.4(11) . . . . ?
O6 C56 C61 C66 -0.1(11) . . . . ?
C57 C56 C61 C66 -175.7(7) . . . . ?
C58 C59 C62 C63X -35(3) . . . . ?
C60 C59 C62 C63X 144(3) . . . . ?
C58 C59 C62 C65X -157(3) . . . . ?
C60 C59 C62 C65X 22(3) . . . . ?
C58 C59 C62 C63 8.1(14) . . . . ?
C60 C59 C62 C63 -173.1(11) . . . . ?
C58 C59 C62 C65 -110.8(12) . . . . ?
C60 C59 C62 C65 67.9(13) . . . . ?
C58 C59 C62 C64X 82(2) . . . . ?
C60 C59 C62 C64X -99(2) . . . . ?
C58 C59 C62 C64 129.9(10) . . . . ?
C60 C59 C62 C64 -51.3(12) . . . . ?
C60 C61 C66 C68 -75.6(10) . . . . ?
C56 C61 C66 C68 97.8(9) . . . . ?
Cr2 O7 C67 C68 90.9(9) . . . . ?
Cr2 O7 C67 C72 -89.7(8) . . . . ?
O7 C67 C68 C69 179.3(8) . . . . ?
C72 C67 C68 C69 -0.1(12) . . . . ?
O7 C67 C68 C66 -7.5(12) . . . . ?
C72 C67 C68 C66 173.1(7) . . . . ?
C61 C66 C68 C69 82.6(10) . . . . ?
C61 C66 C68 C67 -90.7(9) . . . . ?
C67 C68 C69 C70 -0.3(13) . . . . ?
C66 C68 C69 C70 -173.4(8) . . . . ?
C68 C69 C70 C71 1.7(12) . . . . ?
C68 C69 C70 C73 175.7(8) . . . . ?
C69 C70 C71 C72 -3.1(13) . . . . ?
C73 C70 C71 C72 -177.2(9) . . . . ?
C70 C71 C72 C67 2.8(13) . . . . ?
C70 C71 C72 C77 175.0(8) . . . . ?
O7 C67 C72 C71 179.5(7) . . . . ?
C68 C67 C72 C71 -1.1(12) . . . . ?
O7 C67 C72 C77 7.5(12) . . . . ?
C68 C67 C72 C77 -173.1(8) . . . . ?
C71 C70 C73 C75 -58.1(12) . . . . ?
C69 C70 C73 C75 128.3(10) . . . . ?
C71 C70 C73 C76 -178.0(8) . . . . ?
C69 C70 C73 C76 8.4(13) . . . . ?
C71 C70 C73 C74 62.1(12) . . . . ?
C69 C70 C73 C74 -111.5(11) . . . . ?
C71 C72 C77 C79 -82.5(10) . . . . ?
C67 C72 C77 C79 89.2(9) . . . . ?
Cr2 O8 C78 C83 -91.1(8) . . . . ?
Cr2 O8 C78 C79 86.8(8) . . . . ?
O8 C78 C79 C80 -176.1(7) . . . . ?
C83 C78 C79 C80 1.8(12) . . . . ?
O8 C78 C79 C77 -1.1(12) . . . . ?
C83 C78 C79 C77 176.8(7) . . . . ?
C72 C77 C79 C80 81.7(10) . . . . ?
C72 C77 C79 C78 -93.1(9) . . . . ?
C78 C79 C80 C81 -0.9(13) . . . . ?
C77 C79 C80 C81 -175.8(8) . . . . ?
C79 C80 C81 C82 -1.3(13) . . . . ?
C79 C80 C81 C84 -177.8(8) . . . . ?
C80 C81 C82 C83 2.7(12) . . . . ?
C84 C81 C82 C83 179.1(8) . . . . ?
C81 C82 C83 C78 -1.8(12) . . . . ?
C81 C82 C83 C88 174.2(8) . . . . ?
O8 C78 C83 C82 177.4(7) . . . . ?
C79 C78 C83 C82 -0.5(12) . . . . ?
O8 C78 C83 C88 1.3(12) . . . . ?
C79 C78 C83 C88 -176.6(7) . . . . ?
C80 C81 C84 C87 -46.2(11) . . . . ?
C82 C81 C84 C87 137.6(8) . . . . ?
C80 C81 C84 C86 -166.9(8) . . . . ?
C82 C81 C84 C86 16.9(12) . . . . ?
C80 C81 C84 C85 73.5(10) . . . . ?
C82 C81 C84 C85 -102.7(9) . . . . ?
C82 C83 C88 C46 -79.9(10) . . . . ?
C78 C83 C88 C46 96.2(9) . . . . ?
C47 C46 C88 C83 83.1(10) . . . . ?
C45 C46 C88 C83 -91.5(9) . . . . ?
K1 C46 C88 C83 -173.7(5) . . . . ?
C23 O3 K1 N5 -17.1(7) . . . . ?
Cr1 O3 K1 N5 148.5(5) . . . . ?
C23 O3 K1 N6 82.7(6) . . . . ?
Cr1 O3 K1 N6 -111.6(4) . . . . ?
C23 O3 K1 N3 -94.3(7) . . . . ?
Cr1 O3 K1 N3 71.4(5) . . . . ?
C23 O3 K1 N4 9.6(10) . . . . ?
Cr1 O3 K1 N4 175.3(7) . . . . ?
C23 O3 K1 C45 -177.7(6) . . . . ?
Cr1 O3 K1 C45 -12.0(3) . . . . ?
C23 O3 K1 C50 158.8(6) . . . . ?
Cr1 O3 K1 C50 -35.6(3) . . . . ?
C23 O3 K1 C49 157.9(6) . . . . ?
Cr1 O3 K1 C49 -36.4(4) . . . . ?
C23 O3 K1 C46 -158.3(6) . . . . ?
Cr1 O3 K1 C46 7.4(3) . . . . ?
O5 C45 K1 O3 4.4(5) . . . . ?
C46 C45 K1 O3 125.8(5) . . . . ?
C50 C45 K1 O3 -112.6(5) . . . . ?
O5 C45 K1 N5 -37.2(10) . . . . ?
C46 C45 K1 N5 84.3(9) . . . . ?
C50 C45 K1 N5 -154.1(9) . . . . ?
O5 C45 K1 N6 89.8(5) . . . . ?
C46 C45 K1 N6 -148.7(5) . . . . ?
C50 C45 K1 N6 -27.1(5) . . . . ?
O5 C45 K1 N3 -106.1(6) . . . . ?
C46 C45 K1 N3 15.4(6) . . . . ?
C50 C45 K1 N3 137.0(6) . . . . ?
O5 C45 K1 N4 179.1(6) . . . . ?
C46 C45 K1 N4 -59.4(7) . . . . ?
C50 C45 K1 N4 62.2(7) . . . . ?
O5 C45 K1 C50 116.9(8) . . . . ?
C46 C45 K1 C50 -121.6(7) . . . . ?
O5 C45 K1 C49 147.7(6) . . . . ?
C46 C45 K1 C49 -90.8(5) . . . . ?
C50 C45 K1 C49 30.8(4) . . . . ?
O5 C45 K1 C46 -121.5(8) . . . . ?
C50 C45 K1 C46 121.6(7) . . . . ?
C49 C50 K1 O3 -178.0(5) . . . . ?
C45 C50 K1 O3 61.3(5) . . . . ?
C55 C50 K1 O3 -58.2(5) . . . . ?
C49 C50 K1 N5 -159(2) . . . . ?
C45 C50 K1 N5 80(2) . . . . ?
C55 C50 K1 N5 -40(2) . . . . ?
C49 C50 K1 N6 -87.0(5) . . . . ?
C45 C50 K1 N6 152.3(5) . . . . ?
C55 C50 K1 N6 32.8(6) . . . . ?
C49 C50 K1 N3 74.6(7) . . . . ?
C45 C50 K1 N3 -46.2(7) . . . . ?
C55 C50 K1 N3 -165.6(7) . . . . ?
C49 C50 K1 N4 -14.9(7) . . . . ?
C45 C50 K1 N4 -135.6(6) . . . . ?
C55 C50 K1 N4 104.9(7) . . . . ?
C49 C50 K1 C45 120.8(7) . . . . ?
C55 C50 K1 C45 -119.5(8) . . . . ?
C45 C50 K1 C49 -120.8(7) . . . . ?
C55 C50 K1 C49 119.8(8) . . . . ?
C49 C50 K1 C46 90.0(5) . . . . ?
C45 C50 K1 C46 -30.7(4) . . . . ?
C55 C50 K1 C46 -150.2(7) . . . . ?
C50 C49 K1 O3 2.1(5) . . . . ?
C48 C49 K1 O3 128.7(5) . . . . ?
C50 C49 K1 N5 158(2) . . . . ?
C48 C49 K1 N5 -75(2) . . . . ?
C50 C49 K1 N6 87.1(5) . . . . ?
C48 C49 K1 N6 -146.3(6) . . . . ?
C50 C49 K1 N3 -111.6(6) . . . . ?
C48 C49 K1 N3 15.1(7) . . . . ?
C50 C49 K1 N4 167.4(6) . . . . ?
C48 C49 K1 N4 -66.0(6) . . . . ?
C50 C49 K1 C45 -33.2(5) . . . . ?
C48 C49 K1 C45 93.5(6) . . . . ?
C48 C49 K1 C50 126.6(8) . . . . ?
C50 C49 K1 C46 -66.6(5) . . . . ?
C48 C49 K1 C46 60.1(5) . . . . ?
C47 C46 K1 O3 -172.9(5) . . . . ?
C45 C46 K1 O3 -49.8(5) . . . . ?
C88 C46 K1 O3 64.6(6) . . . . ?
C47 C46 K1 N5 108.4(7) . . . . ?
C45 C46 K1 N5 -128.5(7) . . . . ?
C88 C46 K1 N5 -14.2(9) . . . . ?
C47 C46 K1 N6 -87.3(6) . . . . ?
C45 C46 K1 N6 35.8(6) . . . . ?
C88 C46 K1 N6 150.1(6) . . . . ?
C47 C46 K1 N3 73.5(7) . . . . ?
C45 C46 K1 N3 -163.3(7) . . . . ?
C88 C46 K1 N3 -49.0(7) . . . . ?
C47 C46 K1 N4 14.0(7) . . . . ?
C45 C46 K1 N4 137.1(6) . . . . ?
C88 C46 K1 N4 -108.6(7) . . . . ?
C47 C46 K1 C45 -123.1(8) . . . . ?
C88 C46 K1 C45 114.3(8) . . . . ?
C47 C46 K1 C50 -90.7(6) . . . . ?
C45 C46 K1 C50 32.4(5) . . . . ?
C88 C46 K1 C50 146.8(7) . . . . ?
C47 C46 K1 C49 -57.9(5) . . . . ?
C45 C46 K1 C49 65.2(5) . . . . ?
C88 C46 K1 C49 179.5(7) . . . . ?
O3 K1 N3 C93 4.3(16) . . . . ?
N5 K1 N3 C93 -78.6(15) . . . . ?
N6 K1 N3 C93 -166.1(11) . . . . ?
N4 K1 N3 C93 -147.7(16) . . . . ?
C45 K1 N3 C93 72.9(15) . . . . ?
C50 K1 N3 C93 90.9(15) . . . . ?
C49 K1 N3 C93 114.0(15) . . . . ?
C46 K1 N3 C93 79.6(15) . . . . ?
O3 K1 N4 C95 11(2) . . . . ?
N5 K1 N4 C95 40.6(16) . . . . ?
N6 K1 N4 C95 -63.0(16) . . . . ?
N3 K1 N4 C95 122.8(17) . . . . ?
C45 K1 N4 C95 -158.2(14) . . . . ?
C50 K1 N4 C95 -131.4(15) . . . . ?
C49 K1 N4 C95 -137.4(16) . . . . ?
C46 K1 N4 C95 177.1(14) . . . . ?
O3 K1 N5 C97 67(3) . . . . ?
N6 K1 N5 C97 -21(3) . . . . ?
N3 K1 N5 C97 178(3) . . . . ?
N4 K1 N5 C97 -99(3) . . . . ?
C45 K1 N5 C97 106(3) . . . . ?
C50 K1 N5 C97 49(5) . . . . ?
C49 K1 N5 C97 -90(4) . . . . ?
C46 K1 N5 C97 145(3) . . . . ?
O3 K1 N6 C99 -1(3) . . . . ?
N5 K1 N6 C99 86(3) . . . . ?
N3 K1 N6 C99 170(3) . . . . ?
N4 K1 N6 C99 152(3) . . . . ?
C45 K1 N6 C99 -70(3) . . . . ?
C50 K1 N6 C99 -81(3) . . . . ?
C49 K1 N6 C99 -106(3) . . . . ?
C46 K1 N6 C99 -84(3) . . . . ?
O15 Cr4 O9 C101 10.9(8) . . . . ?
O16 Cr4 O9 C101 -84.4(8) . . . . ?
O13 Cr4 O9 C101 -176.0(8) . . . . ?
O14 Cr4 O9 C101 101.9(8) . . . . ?
N8 Cr4 O9 C101 166.3(12) . . . . ?
O15 Cr4 O9 Cr3 -170.2(2) . . . . ?
O16 Cr4 O9 Cr3 94.5(3) . . . . ?
O13 Cr4 O9 Cr3 2.9(2) . . . . ?
O14 Cr4 O9 Cr3 -79.2(2) . . . . ?
N8 Cr4 O9 Cr3 -14.8(15) . . . . ?
O12 Cr3 O9 C101 84.5(6) . . . . ?
O13 Cr3 O9 C101 176.1(6) . . . . ?
O10 Cr3 O9 C101 -95.9(6) . . . . ?
N7 Cr3 O9 C101 -5.6(6) . . . . ?
O12 Cr3 O9 Cr4 -94.6(3) . . . . ?
O13 Cr3 O9 Cr4 -3.0(2) . . . . ?
O10 Cr3 O9 Cr4 85.0(2) . . . . ?
N7 Cr3 O9 Cr4 175.2(3) . . . . ?
O11 Cr3 O10 C112 -90.3(6) . . . . ?
O13 Cr3 O10 C112 171.6(6) . . . . ?
O9 Cr3 O10 C112 92.0(6) . . . . ?
N7 Cr3 O10 C112 3.5(6) . . . . ?
O12 Cr3 O11 C123 -90.8(5) . . . . ?
O13 Cr3 O11 C123 177.0(5) . . . . ?
O10 Cr3 O11 C123 89.8(5) . . . . ?
N7 Cr3 O11 C123 -0.5(5) . . . . ?
O12 Cr3 O11 K2 79.4(3) . . . . ?
O13 Cr3 O11 K2 -12.8(3) . . . . ?
O10 Cr3 O11 K2 -99.9(3) . . . . ?
N7 Cr3 O11 K2 169.8(3) . . . . ?
O11 Cr3 O12 C134 93.8(6) . . . . ?
O13 Cr3 O12 C134 -167.9(6) . . . . ?
O9 Cr3 O12 C134 -88.5(6) . . . . ?
N7 Cr3 O12 C134 -0.1(6) . . . . ?
O12 Cr3 O13 C145 -86.0(8) . . . . ?
O11 Cr3 O13 C145 6.1(8) . . . . ?
O10 Cr3 O13 C145 98.5(8) . . . . ?
O9 Cr3 O13 C145 -177.6(8) . . . . ?
N7 Cr3 O13 C145 174.2(11) . . . . ?
O12 Cr3 O13 Cr4 94.4(2) . . . . ?
O11 Cr3 O13 Cr4 -173.5(2) . . . . ?
O10 Cr3 O13 Cr4 -81.1(2) . . . . ?
O9 Cr3 O13 Cr4 2.8(2) . . . . ?
N7 Cr3 O13 Cr4 -5.4(13) . . . . ?
O16 Cr4 O13 C145 86.4(6) . . . . ?
O9 Cr4 O13 C145 177.3(6) . . . . ?
O14 Cr4 O13 C145 -94.1(6) . . . . ?
N8 Cr4 O13 C145 -6.2(6) . . . . ?
O16 Cr4 O13 Cr3 -93.9(3) . . . . ?
O9 Cr4 O13 Cr3 -3.0(2) . . . . ?
O14 Cr4 O13 Cr3 85.5(2) . . . . ?
N8 Cr4 O13 Cr3 173.5(3) . . . . ?
O15 Cr4 O14 C156 -88.0(6) . . . . ?
O9 Cr4 O14 C156 174.7(6) . . . . ?
O13 Cr4 O14 C156 95.1(6) . . . . ?
N8 Cr4 O14 C156 5.2(6) . . . . ?
O16 Cr4 O15 C167 -87.7(6) . . . . ?
O9 Cr4 O15 C167 -179.6(6) . . . . ?
O14 Cr4 O15 C167 93.2(6) . . . . ?
N8 Cr4 O15 C167 5.2(6) . . . . ?
O15 Cr4 O16 C178 91.3(6) . . . . ?
O9 Cr4 O16 C178 -171.3(6) . . . . ?
O13 Cr4 O16 C178 -91.9(6) . . . . ?
N8 Cr4 O16 C178 -2.3(6) . . . . ?
Cr4 O9 C101 C106 -87.4(10) . . . . ?
Cr3 O9 C101 C106 93.8(8) . . . . ?
Cr4 O9 C101 C102 94.3(9) . . . . ?
Cr3 O9 C101 C102 -84.5(8) . . . . ?
O9 C101 C102 C103 179.5(7) . . . . ?
C106 C101 C102 C103 1.2(12) . . . . ?
O9 C101 C102 C144 3.7(12) . . . . ?
C106 C101 C102 C144 -174.7(7) . . . . ?
C101 C102 C103 C104 0.4(13) . . . . ?
C144 C102 C103 C104 176.2(8) . . . . ?
C102 C103 C104 C105 -1.1(13) . . . . ?
C102 C103 C104 C107 176.2(9) . . . . ?
C103 C104 C105 C106 0.4(13) . . . . ?
C107 C104 C105 C106 -177.2(8) . . . . ?
C104 C105 C106 C101 1.1(13) . . . . ?
C104 C105 C106 C111 -176.5(8) . . . . ?
O9 C101 C106 C105 179.8(7) . . . . ?
C102 C101 C106 C105 -1.9(12) . . . . ?
O9 C101 C106 C111 -2.7(12) . . . . ?
C102 C101 C106 C111 175.7(7) . . . . ?
C103 C104 C107 C109 127.5(10) . . . . ?
C105 C104 C107 C109 -55.2(12) . . . . ?
C103 C104 C107 C108 -111.8(10) . . . . ?
C105 C104 C107 C108 65.5(11) . . . . ?
C103 C104 C107 C110 6.4(13) . . . . ?
C105 C104 C107 C110 -176.2(8) . . . . ?
C105 C106 C111 C113 90.0(10) . . . . ?
C101 C106 C111 C113 -87.6(10) . . . . ?
Cr3 O10 C112 C113 -93.4(8) . . . . ?
Cr3 O10 C112 C117 88.1(7) . . . . ?
O10 C112 C113 C114 178.5(7) . . . . ?
C117 C112 C113 C114 -2.9(11) . . . . ?
O10 C112 C113 C111 4.7(11) . . . . ?
C117 C112 C113 C111 -176.7(7) . . . . ?
C106 C111 C113 C114 -84.9(10) . . . . ?
C106 C111 C113 C112 88.9(9) . . . . ?
C112 C113 C114 C115 3.8(12) . . . . ?
C111 C113 C114 C115 177.7(7) . . . . ?
C113 C114 C115 C116 -3.4(12) . . . . ?
C113 C114 C115 C118 179.1(8) . . . . ?
C114 C115 C116 C117 2.3(12) . . . . ?
C118 C115 C116 C117 179.8(8) . . . . ?
C115 C116 C117 C112 -1.7(12) . . . . ?
C115 C116 C117 C122 -174.4(7) . . . . ?
O10 C112 C117 C116 -179.5(7) . . . . ?
C113 C112 C117 C116 1.9(11) . . . . ?
O10 C112 C117 C122 -6.7(11) . . . . ?
C113 C112 C117 C122 174.7(7) . . . . ?
C114 C115 C118 C120 118.7(11) . . . . ?
C116 C115 C118 C120 -58.7(12) . . . . ?
C114 C115 C118 C121 -2.3(13) . . . . ?
C116 C115 C118 C121 -179.6(9) . . . . ?
C114 C115 C118 C119 -121.7(11) . . . . ?
C116 C115 C118 C119 61.0(13) . . . . ?
C116 C117 C122 C124 82.3(9) . . . . ?
C112 C117 C122 C124 -90.4(9) . . . . ?
Cr3 O11 C123 C124 -90.1(8) . . . . ?
K2 O11 C123 C124 99.2(8) . . . . ?
Cr3 O11 C123 C128 88.2(8) . . . . ?
K2 O11 C123 C128 -82.6(8) . . . . ?
O11 C123 C124 C125 177.7(7) . . . . ?
C128 C123 C124 C125 -0.6(12) . . . . ?
O11 C123 C124 C122 6.0(11) . . . . ?
C128 C123 C124 C122 -172.3(7) . . . . ?
C117 C122 C124 C125 -77.1(10) . . . . ?
C117 C122 C124 C123 94.8(9) . . . . ?
C123 C124 C125 C126 0.5(13) . . . . ?
C122 C124 C125 C126 172.4(8) . . . . ?
C124 C125 C126 C127 -0.4(12) . . . . ?
C124 C125 C126 C129 -176.4(8) . . . . ?
C125 C126 C127 C128 0.5(12) . . . . ?
C129 C126 C127 C128 176.5(8) . . . . ?
C126 C127 C128 C123 -0.6(12) . . . . ?
C126 C127 C128 C133 -175.3(8) . . . . ?
O11 C123 C128 C127 -177.7(7) . . . . ?
C124 C123 C128 C127 0.6(11) . . . . ?
O11 C123 C128 C133 -3.2(11) . . . . ?
C124 C123 C128 C133 175.1(7) . . . . ?
C125 C126 C129 C130 62.9(11) . . . . ?
C127 C126 C129 C130 -112.9(9) . . . . ?
C125 C126 C129 C131 -173.6(8) . . . . ?
C127 C126 C129 C131 10.7(12) . . . . ?
C125 C126 C129 C132 -56.4(11) . . . . ?
C127 C126 C129 C132 127.9(9) . . . . ?
C127 C128 C133 C135 80.8(10) . . . . ?
C123 C128 C133 C135 -93.6(9) . . . . ?
Cr3 O12 C134 C135 -88.5(9) . . . . ?
Cr3 O12 C134 C139 90.9(8) . . . . ?
O12 C134 C135 C136 -178.0(8) . . . . ?
C139 C134 C135 C136 2.6(12) . . . . ?
O12 C134 C135 C133 3.7(12) . . . . ?
C139 C134 C135 C133 -175.7(7) . . . . ?
C128 C133 C135 C136 -91.2(10) . . . . ?
C128 C133 C135 C134 87.0(10) . . . . ?
C134 C135 C136 C137 -1.4(13) . . . . ?
C133 C135 C136 C137 176.8(8) . . . . ?
C135 C136 C137 C138 -0.4(13) . . . . ?
C135 C136 C137 C140 178.3(8) . . . . ?
C136 C137 C138 C139 1.3(14) . . . . ?
C140 C137 C138 C139 -177.6(8) . . . . ?
C137 C138 C139 C134 -0.2(13) . . . . ?
C137 C138 C139 C144 -175.4(8) . . . . ?
O12 C134 C139 C138 178.8(8) . . . . ?
C135 C134 C139 C138 -1.8(12) . . . . ?
O12 C134 C139 C144 -5.9(12) . . . . ?
C135 C134 C139 C144 173.5(8) . . . . ?
C138 C137 C140 C143 -54.8(11) . . . . ?
C136 C137 C140 C143 126.5(9) . . . . ?
C138 C137 C140 C142 -174.3(9) . . . . ?
C136 C137 C140 C142 7.0(13) . . . . ?
C138 C137 C140 C141 65.2(11) . . . . ?
C136 C137 C140 C141 -113.5(10) . . . . ?
C103 C102 C144 C139 -82.3(10) . . . . ?
C101 C102 C144 C139 93.3(9) . . . . ?
C138 C139 C144 C102 83.5(10) . . . . ?
C134 C139 C144 C102 -91.6(9) . . . . ?
Cr3 O13 C145 C146 95.8(10) . . . . ?
Cr4 O13 C145 C146 -84.7(9) . . . . ?
Cr3 O13 C145 C150 -85.2(10) . . . . ?
Cr4 O13 C145 C150 94.3(8) . . . . ?
Cr3 O13 C145 K2 1.7(9) . . . . ?
Cr4 O13 C145 K2 -178.8(3) . . . . ?
O13 C145 C146 C147 -177.5(8) . . . . ?
C150 C145 C146 C147 3.4(13) . . . . ?
K2 C145 C146 C147 -70.7(8) . . . . ?
O13 C145 C146 C188 6.8(13) . . . . ?
C150 C145 C146 C188 -172.2(8) . . . . ?
K2 C145 C146 C188 113.6(8) . . . . ?
O13 C145 C146 K2 -106.8(8) . . . . ?
C150 C145 C146 K2 74.2(7) . . . . ?
C145 C146 C147 C148 -0.5(14) . . . . ?
C188 C146 C147 C148 175.4(8) . . . . ?
K2 C146 C147 C148 -64.4(8) . . . . ?
C145 C146 C147 K2 63.9(8) . . . . ?
C188 C146 C147 K2 -120.3(8) . . . . ?
C146 C147 C148 C149 -2.9(13) . . . . ?
K2 C147 C148 C149 -64.1(7) . . . . ?
C146 C147 C148 C151 178.0(9) . . . . ?
K2 C147 C148 C151 116.7(9) . . . . ?
C146 C147 C148 K2 61.3(8) . . . . ?
C147 C148 C149 C150 3.5(14) . . . . ?
C151 C148 C149 C150 -177.3(9) . . . . ?
K2 C148 C149 C150 -63.5(9) . . . . ?
C147 C148 C149 K2 67.0(7) . . . . ?
C151 C148 C149 K2 -113.8(8) . . . . ?
C148 C149 C150 C145 -0.7(14) . . . . ?
K2 C149 C150 C145 -69.5(7) . . . . ?
C148 C149 C150 C155 -178.4(8) . . . . ?
K2 C149 C150 C155 112.8(8) . . . . ?
C148 C149 C150 K2 68.8(9) . . . . ?
O13 C145 C150 C149 178.1(8) . . . . ?
C146 C145 C150 C149 -2.9(13) . . . . ?
K2 C145 C150 C149 74.6(7) . . . . ?
O13 C145 C150 C155 -4.3(13) . . . . ?
C146 C145 C150 C155 174.7(8) . . . . ?
K2 C145 C150 C155 -107.8(8) . . . . ?
O13 C145 C150 K2 103.5(7) . . . . ?
C146 C145 C150 K2 -77.5(8) . . . . ?
C149 C148 C151 C153 -173.1(9) . . . . ?
C147 C148 C151 C153 6.0(14) . . . . ?
K2 C148 C151 C153 100.3(9) . . . . ?
C149 C148 C151 C152 65.6(12) . . . . ?
C147 C148 C151 C152 -115.2(11) . . . . ?
K2 C148 C151 C152 -20.9(11) . . . . ?
C149 C148 C151 C154 -53.0(12) . . . . ?
C147 C148 C151 C154 126.1(10) . . . . ?
K2 C148 C151 C154 -139.6(7) . . . . ?
C149 C150 C155 C157 91.6(10) . . . . ?
C145 C150 C155 C157 -85.9(10) . . . . ?
K2 C150 C155 C157 -172.1(6) . . . . ?
Cr4 O14 C156 C161 83.5(9) . . . . ?
Cr4 O14 C156 C157 -94.1(9) . . . . ?
O14 C156 C157 C158 179.6(8) . . . . ?
C161 C156 C157 C158 2.0(14) . . . . ?
O14 C156 C157 C155 1.1(13) . . . . ?
C161 C156 C157 C155 -176.5(9) . . . . ?
C150 C155 C157 C158 -89.9(10) . . . . ?
C150 C155 C157 C156 88.5(10) . . . . ?
C156 C157 C158 C159 -0.5(14) . . . . ?
C155 C157 C158 C159 178.1(8) . . . . ?
C157 C158 C159 C160 -0.4(14) . . . . ?
C157 C158 C159 C162 177.4(9) . . . . ?
C158 C159 C160 C161 -0.1(14) . . . . ?
C162 C159 C160 C161 -178.0(9) . . . . ?
C159 C160 C161 C156 1.5(14) . . . . ?
C159 C160 C161 C166 -176.3(9) . . . . ?
O14 C156 C161 C160 179.9(8) . . . . ?
C157 C156 C161 C160 -2.5(14) . . . . ?
O14 C156 C161 C166 -2.3(14) . . . . ?
C157 C156 C161 C166 175.3(9) . . . . ?
C160 C159 C162 C16C 3.8(18) . . . . ?
C158 C159 C162 C16C -174.0(16) . . . . ?
C160 C159 C162 C163 169.2(15) . . . . ?
C158 C159 C162 C163 -8.5(18) . . . . ?
C160 C159 C162 C16A -122.5(14) . . . . ?
C158 C159 C162 C16A 59.8(15) . . . . ?
C160 C159 C162 C165 -66.1(16) . . . . ?
C158 C159 C162 C165 116.2(15) . . . . ?
C160 C159 C162 C164 49.0(14) . . . . ?
C158 C159 C162 C164 -128.8(13) . . . . ?
C160 C159 C162 C16B 123.0(12) . . . . ?
C158 C159 C162 C16B -54.7(14) . . . . ?
C160 C161 C166 C168 83.7(11) . . . . ?
C156 C161 C166 C168 -94.1(11) . . . . ?
Cr4 O15 C167 C172 85.1(9) . . . . ?
Cr4 O15 C167 C168 -92.6(8) . . . . ?
O15 C167 C168 C169 176.5(8) . . . . ?
C172 C167 C168 C169 -1.3(13) . . . . ?
O15 C167 C168 C166 2.5(12) . . . . ?
C172 C167 C168 C166 -175.2(8) . . . . ?
C161 C166 C168 C169 -77.6(11) . . . . ?
C161 C166 C168 C167 96.2(9) . . . . ?
C167 C168 C169 C170 1.0(14) . . . . ?
C166 C168 C169 C170 174.8(8) . . . . ?
C168 C169 C170 C171 0.3(13) . . . . ?
C168 C169 C170 C173 -178.2(9) . . . . ?
C169 C170 C171 C172 -1.3(13) . . . . ?
C173 C170 C171 C172 177.2(9) . . . . ?
O15 C167 C172 C171 -177.4(8) . . . . ?
C168 C167 C172 C171 0.3(13) . . . . ?
O15 C167 C172 C177 -4.6(13) . . . . ?
C168 C167 C172 C177 173.1(8) . . . . ?
C170 C171 C172 C167 1.1(14) . . . . ?
C170 C171 C172 C177 -172.0(8) . . . . ?
C171 C170 C173 C175 -50.6(12) . . . . ?
C169 C170 C173 C175 127.8(10) . . . . ?
C171 C170 C173 C176 70.0(12) . . . . ?
C169 C170 C173 C176 -111.5(10) . . . . ?
C171 C170 C173 C174 -171.1(8) . . . . ?
C169 C170 C173 C174 7.3(13) . . . . ?
C167 C172 C177 C179 -92.2(10) . . . . ?
C171 C172 C177 C179 80.6(10) . . . . ?
Cr4 O16 C178 C183 92.1(7) . . . . ?
Cr4 O16 C178 C179 -87.3(8) . . . . ?
O16 C178 C179 C180 178.4(7) . . . . ?
C183 C178 C179 C180 -1.0(11) . . . . ?
O16 C178 C179 C177 2.7(11) . . . . ?
C183 C178 C179 C177 -176.7(7) . . . . ?
C172 C177 C179 C180 -83.3(10) . . . . ?
C172 C177 C179 C178 92.3(9) . . . . ?
C178 C179 C180 C181 0.9(12) . . . . ?
C177 C179 C180 C181 176.5(8) . . . . ?
C179 C180 C181 C182 -1.7(12) . . . . ?
C179 C180 C181 C184 178.8(8) . . . . ?
C180 C181 C182 C183 2.6(12) . . . . ?
C184 C181 C182 C183 -177.9(8) . . . . ?
C181 C182 C183 C178 -2.8(12) . . . . ?
C181 C182 C183 C188 -177.9(7) . . . . ?
O16 C178 C183 C182 -177.6(7) . . . . ?
C179 C178 C183 C182 1.8(11) . . . . ?
O16 C178 C183 C188 -2.4(11) . . . . ?
C179 C178 C183 C188 177.0(7) . . . . ?
C182 C181 C184 C187 -9.4(12) . . . . ?
C180 C181 C184 C187 170.1(8) . . . . ?
C182 C181 C184 C186 111.2(10) . . . . ?
C180 C181 C184 C186 -69.3(11) . . . . ?
C182 C181 C184 C185 -131.7(9) . . . . ?
C180 C181 C184 C185 47.8(11) . . . . ?
C182 C183 C188 C146 80.4(10) . . . . ?
C178 C183 C188 C146 -94.7(9) . . . . ?
C145 C146 C188 C183 89.6(10) . . . . ?
C147 C146 C188 C183 -86.2(10) . . . . ?
K2 C146 C188 C183 174.4(5) . . . . ?
C123 O11 K2 N10 16.7(7) . . . . ?
Cr3 O11 K2 N10 -153.0(5) . . . . ?
C123 O11 K2 N9 -78.0(6) . . . . ?
Cr3 O11 K2 N9 112.3(4) . . . . ?
C123 O11 K2 N11 89.6(6) . . . . ?
Cr3 O11 K2 N11 -80.1(4) . . . . ?
C123 O11 K2 C145 -179.0(6) . . . . ?
Cr3 O11 K2 C145 11.2(3) . . . . ?
C123 O11 K2 C150 -154.5(6) . . . . ?
Cr3 O11 K2 C150 35.8(3) . . . . ?
C123 O11 K2 C146 161.8(5) . . . . ?
Cr3 O11 K2 C146 -7.9(3) . . . . ?
C123 O11 K2 C149 -153.7(5) . . . . ?
Cr3 O11 K2 C149 36.6(3) . . . . ?
C123 O11 K2 C147 164.4(5) . . . . ?
Cr3 O11 K2 C147 -5.3(4) . . . . ?
C123 O11 K2 C148 -173.3(5) . . . . ?
Cr3 O11 K2 C148 17.0(4) . . . . ?
O13 C145 K2 O11 -6.5(5) . . . . ?
C146 C145 K2 O11 -126.6(5) . . . . ?
C150 C145 K2 O11 111.2(5) . . . . ?
O13 C145 K2 N10 38.6(12) . . . . ?
C146 C145 K2 N10 -81.5(11) . . . . ?
C150 C145 K2 N10 156.4(10) . . . . ?
O13 C145 K2 N9 -96.2(6) . . . . ?
C146 C145 K2 N9 143.7(5) . . . . ?
C150 C145 K2 N9 21.6(6) . . . . ?
O13 C145 K2 N11 114.6(6) . . . . ?
C146 C145 K2 N11 -5.5(7) . . . . ?
C150 C145 K2 N11 -127.6(6) . . . . ?
O13 C145 K2 C150 -117.8(8) . . . . ?
C146 C145 K2 C150 122.2(8) . . . . ?
O13 C145 K2 C146 120.1(8) . . . . ?
C150 C145 K2 C146 -122.2(8) . . . . ?
O13 C145 K2 C149 -149.0(7) . . . . ?
C146 C145 K2 C149 90.9(6) . . . . ?
C150 C145 K2 C149 -31.2(5) . . . . ?
O13 C145 K2 C147 149.6(7) . . . . ?
C146 C145 K2 C147 29.6(4) . . . . ?
C150 C145 K2 C147 -92.6(5) . . . . ?
O13 C145 K2 C148 180.0(7) . . . . ?
C146 C145 K2 C148 59.9(5) . . . . ?
C150 C145 K2 C148 -62.2(5) . . . . ?
C149 C150 K2 O11 177.9(5) . . . . ?
C145 C150 K2 O11 -62.6(5) . . . . ?
C155 C150 K2 O11 56.8(5) . . . . ?
C149 C150 K2 N10 120(3) . . . . ?
C145 C150 K2 N10 -121(3) . . . . ?
C155 C150 K2 N10 -1(3) . . . . ?
C149 C150 K2 N9 82.2(6) . . . . ?
C145 C150 K2 N9 -158.3(6) . . . . ?
C155 C150 K2 N9 -38.8(6) . . . . ?
C149 C150 K2 N11 -59.5(7) . . . . ?
C145 C150 K2 N11 60.0(7) . . . . ?
C155 C150 K2 N11 179.4(7) . . . . ?
C149 C150 K2 C145 -119.4(8) . . . . ?
C155 C150 K2 C145 119.5(8) . . . . ?
C149 C150 K2 C146 -89.4(6) . . . . ?
C145 C150 K2 C146 30.1(4) . . . . ?
C155 C150 K2 C146 149.5(7) . . . . ?
C145 C150 K2 C149 119.4(8) . . . . ?
C155 C150 K2 C149 -121.1(8) . . . . ?
C149 C150 K2 C147 -57.6(5) . . . . ?
C145 C150 K2 C147 61.9(5) . . . . ?
C155 C150 K2 C147 -178.7(7) . . . . ?
C149 C150 K2 C148 -26.3(5) . . . . ?
C145 C150 K2 C148 93.1(6) . . . . ?
C155 C150 K2 C148 -147.4(7) . . . . ?
C145 C146 K2 O11 49.3(5) . . . . ?
C147 C146 K2 O11 173.6(5) . . . . ?
C188 C146 K2 O11 -67.0(6) . . . . ?
C145 C146 K2 N10 138.6(8) . . . . ?
C147 C146 K2 N10 -97.1(8) . . . . ?
C188 C146 K2 N10 22.2(10) . . . . ?
C145 C146 K2 N9 -42.2(6) . . . . ?
C147 C146 K2 N9 82.1(6) . . . . ?
C188 C146 K2 N9 -158.5(6) . . . . ?
C145 C146 K2 N11 174.5(7) . . . . ?
C147 C146 K2 N11 -61.2(6) . . . . ?
C188 C146 K2 N11 58.2(7) . . . . ?
C147 C146 K2 C145 124.3(8) . . . . ?
C188 C146 K2 C145 -116.3(9) . . . . ?
C145 C146 K2 C150 -32.7(5) . . . . ?
C147 C146 K2 C150 91.6(6) . . . . ?
C188 C146 K2 C150 -149.0(7) . . . . ?
C145 C146 K2 C149 -65.5(5) . . . . ?
C147 C146 K2 C149 58.8(5) . . . . ?
C188 C146 K2 C149 178.2(7) . . . . ?
C145 C146 K2 C147 -124.3(8) . . . . ?
C188 C146 K2 C147 119.3(9) . . . . ?
C145 C146 K2 C148 -97.5(6) . . . . ?
C147 C146 K2 C148 26.8(5) . . . . ?
C188 C146 K2 C148 146.2(8) . . . . ?
C150 C149 K2 O11 -2.1(6) . . . . ?
C148 C149 K2 O11 -132.8(5) . . . . ?
C150 C149 K2 N10 -153.9(11) . . . . ?
C148 C149 K2 N10 75.4(12) . . . . ?
C150 C149 K2 N9 -91.9(6) . . . . ?
C148 C149 K2 N9 137.4(6) . . . . ?
C150 C149 K2 N11 127.7(7) . . . . ?
C148 C149 K2 N11 -3.0(7) . . . . ?
C150 C149 K2 C145 34.3(5) . . . . ?
C148 C149 K2 C145 -96.4(6) . . . . ?
C148 C149 K2 C150 -130.7(8) . . . . ?
C150 C149 K2 C146 67.5(5) . . . . ?
C148 C149 K2 C146 -63.2(5) . . . . ?
C150 C149 K2 C147 99.3(6) . . . . ?
C148 C149 K2 C147 -31.4(5) . . . . ?
C150 C149 K2 C148 130.7(8) . . . . ?
C146 C147 K2 O11 -6.7(5) . . . . ?
C148 C147 K2 O11 123.1(5) . . . . ?
C146 C147 K2 N10 114.7(9) . . . . ?
C148 C147 K2 N10 -115.5(9) . . . . ?
C146 C147 K2 N9 -109.9(5) . . . . ?
C148 C147 K2 N9 19.9(6) . . . . ?
C146 C147 K2 N11 112.1(7) . . . . ?
C148 C147 K2 N11 -118.1(7) . . . . ?
C146 C147 K2 C145 -30.4(5) . . . . ?
C148 C147 K2 C145 99.4(6) . . . . ?
C146 C147 K2 C150 -66.1(5) . . . . ?
C148 C147 K2 C150 63.7(5) . . . . ?
C148 C147 K2 C146 129.8(8) . . . . ?
C146 C147 K2 C149 -98.0(6) . . . . ?
C148 C147 K2 C149 31.8(5) . . . . ?
C146 C147 K2 C148 -129.8(8) . . . . ?
C149 C148 K2 O11 54.8(5) . . . . ?
C147 C148 K2 O11 -66.2(6) . . . . ?
C151 C148 K2 O11 171.8(6) . . . . ?
C149 C148 K2 N10 -142.9(9) . . . . ?
C147 C148 K2 N10 96.0(10) . . . . ?
C151 C148 K2 N10 -26.0(11) . . . . ?
C149 C148 K2 N9 -40.9(5) . . . . ?
C147 C148 K2 N9 -162.0(6) . . . . ?
C151 C148 K2 N9 76.1(7) . . . . ?
C149 C148 K2 N11 177.0(7) . . . . ?
C147 C148 K2 N11 55.9(7) . . . . ?
C151 C148 K2 N11 -66.0(8) . . . . ?
C149 C148 K2 C145 61.9(5) . . . . ?
C147 C148 K2 C145 -59.1(5) . . . . ?
C151 C148 K2 C145 178.9(8) . . . . ?
C149 C148 K2 C150 26.9(5) . . . . ?
C147 C148 K2 C150 -94.2(6) . . . . ?
C151 C148 K2 C150 143.9(8) . . . . ?
C149 C148 K2 C146 93.9(6) . . . . ?
C147 C148 K2 C146 -27.2(5) . . . . ?
C151 C148 K2 C146 -149.2(8) . . . . ?
C147 C148 K2 C149 -121.1(8) . . . . ?
C151 C148 K2 C149 117.0(9) . . . . ?
C149 C148 K2 C147 121.1(8) . . . . ?
C151 C148 K2 C147 -122.0(10) . . . . ?
O11 K2 N9 C193 -11(3) . . . . ?
N10 K2 N9 C193 -105(3) . . . . ?
N11 K2 N9 C193 -174(3) . . . . ?
C145 K2 N9 C193 60(3) . . . . ?
C150 K2 N9 C193 69(3) . . . . ?
C146 K2 N9 C193 76(3) . . . . ?
C149 K2 N9 C193 94(3) . . . . ?
C147 K2 N9 C193 102(3) . . . . ?
C148 K2 N9 C193 109(3) . . . . ?
O11 K2 N10 C195 -41(3) . . . . ?
N9 K2 N10 C195 53(3) . . . . ?
N11 K2 N10 C195 -165(3) . . . . ?
C145 K2 N10 C195 -83(3) . . . . ?
C150 K2 N10 C195 16(5) . . . . ?
C146 K2 N10 C195 -128(3) . . . . ?
C149 K2 N10 C195 112(3) . . . . ?
C147 K2 N10 C195 -167(2) . . . . ?
C148 K2 N10 C195 154(2) . . . . ?
O11 K2 N11 C197 -87(2) . . . . ?
N10 K2 N11 C197 -3(2) . . . . ?
N9 K2 N11 C197 73(2) . . . . ?
C145 K2 N11 C197 -161(2) . . . . ?
C150 K2 N11 C197 176(2) . . . . ?
C146 K2 N11 C197 -163(2) . . . . ?
C149 K2 N11 C197 155(2) . . . . ?
C147 K2 N11 C197 175(2) . . . . ?
C148 K2 N11 C197 154(2) . . . . ?
